data_7247254
loop_
_publ_author_name
'Gao, Yu-Quan'
'Wu, Wei-Hong'
'Mao, Hui'
'Zhang, Ya-Ge'
'Zhan, Cai-Hong'
'Jiang, Zhan-Guo'

_publ_section_title
;
 Transformations of silver(i) chalcogenide clusters induced by halide ions
 as dopant components rather than surface active species
;
_journal_issue 35
_journal_name_full CrystEngComm
_journal_page_first 4934
_journal_page_last 4938
_journal_paper_doi 10.1039/D3CE00716B
_journal_volume 25
_journal_year 2023
_chemical_formula_moiety 'Ag45 Br6 C192, 4(F6 Sb)'
_chemical_formula_sum 'C192 Ag45 Br6 F24 Sb4'
_chemical_formula_weight 8582.53
_space_group_crystal_system triclinic
_space_group_IT_number 2
_space_group_name_Hall '-P 1'
_space_group_name_H-M_alt 'P -1'
_atom_sites_solution_primary dual
_audit_creation_date 2023-06-07
_audit_creation_method
;
Olex2 1.5
(compiled 2021.08.20 svn.r13c46975 for OlexSys, GUI svn.r6392)
;
_audit_update_record
;
2023-07-03 deposited with the CCDC.	2023-08-28 downloaded from the CCDC.
;
_cell_angle_alpha 110.987(9)
_cell_angle_beta 114.356(9)
_cell_angle_gamma 99.657(9)
_cell_formula_units_Z 1
_cell_length_a 18.711(5)
_cell_length_b 20.882(6)
_cell_length_c 21.381(6)
_cell_measurement_reflns_used 2707
_cell_measurement_temperature 273.15
_cell_measurement_theta_max 15.98
_cell_measurement_theta_min 2.40
_cell_volume 6599(3)
_computing_cell_refinement 'SAINT V8.38A (Bruker, 2018)'
_computing_data_reduction 'SAINT V8.38A (Bruker, 2018)'
_computing_molecular_graphics 'Olex2 1.5 (Dolomanov et al., 2009)'
_computing_publication_material 'Olex2 1.5 (Dolomanov et al., 2009)'
_computing_structure_refinement 'SHELXL 2018/3 (Sheldrick, 2015)'
_computing_structure_solution 'SHELXT 2014/5 (Sheldrick, 2014)'
_diffrn_ambient_temperature 273.15
_diffrn_measured_fraction_theta_full 0.994
_diffrn_measured_fraction_theta_max 0.994
_diffrn_measurement_device_type 'BRUKER D8 VENTURE'
_diffrn_measurement_method '\f and \w scans'
_diffrn_radiation_type MoK\a
_diffrn_radiation_wavelength 0.71073
_diffrn_reflns_av_R_equivalents 0.0954
_diffrn_reflns_av_unetI/netI 0.1117
_diffrn_reflns_Laue_measured_fraction_full 0.994
_diffrn_reflns_Laue_measured_fraction_max 0.994
_diffrn_reflns_limit_h_max 14
_diffrn_reflns_limit_h_min -14
_diffrn_reflns_limit_k_max 16
_diffrn_reflns_limit_k_min -16
_diffrn_reflns_limit_l_max 16
_diffrn_reflns_limit_l_min -14
_diffrn_reflns_number 19809
_diffrn_reflns_point_group_measured_fraction_full 0.994
_diffrn_reflns_point_group_measured_fraction_max 0.994
_diffrn_reflns_theta_full 15.990
_diffrn_reflns_theta_max 15.990
_diffrn_reflns_theta_min 2.212
_diffrn_source_current 1.4
_diffrn_source_power 0.07
_diffrn_source_voltage 50.0
_diffrn_standards_number 0
_exptl_absorpt_coefficient_mu 4.609
_exptl_absorpt_correction_T_max 0.7441
_exptl_absorpt_correction_T_min 0.5679
_exptl_absorpt_correction_type multi-scan
_exptl_absorpt_process_details
;
SADABS-2016/2 (Bruker,2016/2) was used for absorption correction.
wR2(int) was 0.1046 before and 0.0799 after correction.
The Ratio of minimum to maximum transmission is 0.7632.
The \l/2 correction factor is Not present.
;
_exptl_crystal_colour yellow
_exptl_crystal_colour_primary yellow
_exptl_crystal_density_diffrn 2.160
_exptl_crystal_description block
_exptl_crystal_F_000 3897
_exptl_crystal_size_max 0.13
_exptl_crystal_size_mid 0.12
_exptl_crystal_size_min 0.11
_refine_diff_density_max 2.217
_refine_diff_density_min -1.127
_refine_diff_density_rms 0.217
_refine_ls_extinction_method none
_refine_ls_goodness_of_fit_ref 1.432
_refine_ls_hydrogen_treatment undef
_refine_ls_matrix_type full
_refine_ls_number_parameters 1222
_refine_ls_number_reflns 6412
_refine_ls_number_restraints 2663
_refine_ls_restrained_S_all 1.186
_refine_ls_R_factor_all 0.1824
_refine_ls_R_factor_gt 0.1302
_refine_ls_shift/su_max 0.058
_refine_ls_shift/su_mean 0.012
_refine_ls_structure_factor_coef Fsqd
_refine_ls_weighting_details 'w=1/[\s^2^(Fo^2^)+(0.2000P)^2^] where P=(Fo^2^+2Fc^2^)/3'
_refine_ls_weighting_scheme calc
_refine_ls_wR_factor_gt 0.3554
_refine_ls_wR_factor_ref 0.4020
_reflns_Friedel_coverage 0.000
_reflns_number_gt 3739
_reflns_number_total 6412
_reflns_threshold_expression 'I > 2\s(I)'
_cod_data_source_file d3ce00716b2.cif
_cod_data_source_block aaa_a
_cod_depositor_comments 'Adding full bibliography for 7247254--7247256.cif.'
_cod_database_code 7247254
_shelx_shelxl_version_number 2018/3
_shelx_space_group_comment
;
The symmetry employed for this shelxl refinement is uniquely defined
by the following loop, which should always be used as a source of
symmetry information in preference to the above space-group names.
They are only intended as comments.
;
_shelx_estimated_absorpt_t_max 0.631
_shelx_estimated_absorpt_t_min 0.586
_olex2_refinement_description
;
1. Restrained distances
 Sb2-F3 = Sb2-F4 = Sb2-F6 = Sb2-F8
 1.88 with sigma of 0.02
 Sb2-F5 = Sb2-F7
 1.87 with sigma of 0.02
 Sb1-F1 = Sb1-F2 = Sb1-F10 = Sb1-F12
 1.88 with sigma of 0.02
 Sb1-F9 = Sb1-F11
 1.87 with sigma of 0.02
 C16-C18 = C18-C20
 1.54 with sigma of 0.02
 C36-C38 = C38-C40
 1.54 with sigma of 0.02
 C18-C22 = C18-C24
 1.55 with sigma of 0.02
 C26-C28 = C28-C30
 1.54 with sigma of 0.02
 C28-C32 = C28-C34
 1.55 with sigma of 0.02
 C38-C42 = C38-C44
 1.55 with sigma of 0.02
 C56-C58 = C58-C60
 1.54 with sigma of 0.02
 C66-C68 = C68-C70
 1.54 with sigma of 0.02
 C58-C62 = C58-C64
 1.55 with sigma of 0.02
 C48-C52 = C48-C54
 1.55 with sigma of 0.02
 C46-C48 = C48-C50
 1.54 with sigma of 0.02
 C68-C72 = C68-C74
 1.55 with sigma of 0.02
 C90-C94 = C90-C96
 1.55 with sigma of 0.02
 C88-C90 = C90-C92
 1.54 with sigma of 0.02
 C17-C69 = C69-C35
 1.54 with sigma of 0.02
 C3-C49 = C49-C25
 1.54 with sigma of 0.02
 C49-C51 = C49-C13
 1.55 with sigma of 0.02
 C69-C71 = C69-C9
 1.55 with sigma of 0.02
 C53-C27 = C27-C55
 1.54 with sigma of 0.02
 C27-C7 = C27-C57
 1.55 with sigma of 0.02
 C29-C59 = C59-C15
 1.54 with sigma of 0.02
 C59-C61 = C59-C31
 1.55 with sigma of 0.02
 C63-C2 = C2-C65
 1.54 with sigma of 0.02
 C2-C33 = C2-C67
 1.55 with sigma of 0.02
 C37-C19 = C37-C77
 1.55 with sigma of 0.02
 C73-C37 = C37-C75
 1.54 with sigma of 0.02
 C5-C81 = C81-C41
 1.54 with sigma of 0.02
 C81-C83 = C81-C21
 1.55 with sigma of 0.02
 C43-C87 = C87-C11
 1.54 with sigma of 0.02
 C87-C89 = C87-C45
 1.55 with sigma of 0.02
 C91-C23 = C23-C93
 1.54 with sigma of 0.02
 C23-C47 = C23-C95
 1.55 with sigma of 0.02
 C85-C93
 1.2 with sigma of 0.02
 C26-C32 = C26-C34
 2.52 with sigma of 0.04
 C16-C20
 2.56 with sigma of 0.04
 C16-C22 = C16-C24
 2.52 with sigma of 0.04
 C26-C30
 2.56 with sigma of 0.04
 C36-C40
 2.56 with sigma of 0.04
 C36-C42 = C36-C44
 2.52 with sigma of 0.04
 C46-C50
 2.56 with sigma of 0.04
 C56-C60
 2.56 with sigma of 0.04
 C46-C52 = C46-C54
 2.52 with sigma of 0.04
 C66-C70
 2.56 with sigma of 0.04
 C66-C72 = C66-C74
 2.52 with sigma of 0.04
 C56-C62 = C56-C64
 2.52 with sigma of 0.04
 C88-C92
 2.56 with sigma of 0.04
 C88-C94 = C88-C96
 2.52 with sigma of 0.04
 C29-C15
 2.56 with sigma of 0.04
 C17-C35
 2.56 with sigma of 0.04
 C3-C25
 2.56 with sigma of 0.04
 C53-C55
 2.56 with sigma of 0.04
 C63-C65
 2.56 with sigma of 0.04
 C3-C51 = C3-C13
 2.52 with sigma of 0.04
 C53-C7 = C53-C57
 2.52 with sigma of 0.04
 C29-C61 = C29-C31
 2.52 with sigma of 0.04
 C63-C33 = C63-C67
 2.52 with sigma of 0.04
 C17-C71 = C17-C9
 2.52 with sigma of 0.04
 C73-C75
 2.56 with sigma of 0.04
 C73-C19 = C73-C77
 2.52 with sigma of 0.04
 C5-C41
 2.56 with sigma of 0.04
 C5-C83 = C5-C21
 2.52 with sigma of 0.04
 C43-C89 = C43-C45
 2.52 with sigma of 0.04
 C43-C11
 2.56 with sigma of 0.04
 C91-C93
 2.56 with sigma of 0.04
 C91-C47 = C91-C95
 2.52 with sigma of 0.04
 Sb1-F1 \\sim Sb1-F2 \\sim Sb1-F9 \\sim Sb1-F10 \\sim Sb1-F11 \\sim Sb1-F12
 with sigma of 0.02
 F1-F2 \\sim F1-F9 \\sim F1-F10 \\sim F1-F11 \\sim F2-F9 \\sim F2-F11 \\sim
F2-F12 \\sim F9-F10 \\sim F9-F12 ~
 F10-F11 \\sim F10-F12 \\sim F11-F12
 with sigma of 0.04
 Sb2-F3 \\sim Sb2-F4 \\sim Sb2-F5 \\sim Sb2-F6 \\sim Sb2-F7 \\sim Sb2-F8
 with sigma of 0.02
 F3-F4 \\sim F3-F5 \\sim F3-F6 \\sim F3-F7 \\sim F4-F5 \\sim F4-F7 \\sim F4-F8
\\sim F5-F6 \\sim F5-F8 \\sim F6-F7
 \\sim F6-F8 \\sim F7-F8
 with sigma of 0.04
 C36-C40 \\sim C36-C42 \\sim C36-C44
 with sigma of 0.04
 C38-C40 \\sim C38-C42 \\sim C38-C44 \\sim C38-C36
 with sigma of 0.02
 C40-C42 \\sim C40-C44 \\sim C42-C44
 with sigma of 0.04
 C18-C20 \\sim C18-C22 \\sim C18-C24 \\sim C18-C16
 with sigma of 0.02
 C20-C22 \\sim C20-C24 \\sim C22-C24
 with sigma of 0.04
 C16-C20 \\sim C16-C22 \\sim C16-C24
 with sigma of 0.04
 C28-C30 \\sim C28-C32 \\sim C28-C34 \\sim C28-C26
 with sigma of 0.02
 C30-C32 \\sim C30-C34 \\sim C32-C34
 with sigma of 0.04
 C26-C30 \\sim C26-C32 \\sim C26-C34
 with sigma of 0.04
 C56-C60 \\sim C56-C62 \\sim C56-C64
 with sigma of 0.04
 C48-C50 \\sim C48-C52 \\sim C48-C54 \\sim C48-C46
 with sigma of 0.02
 C60-C62 \\sim C60-C64 \\sim C62-C64
 with sigma of 0.04
 C68-C70 \\sim C68-C72 \\sim C68-C74 \\sim C68-C66
 with sigma of 0.02
 C70-C72 \\sim C70-C74 \\sim C72-C74
 with sigma of 0.04
 C66-C70 \\sim C66-C72 \\sim C66-C74
 with sigma of 0.04
 C50-C52 \\sim C50-C54 \\sim C52-C54
 with sigma of 0.04
 C46-C50 \\sim C46-C52 \\sim C46-C54
 with sigma of 0.04
 C58-C60 \\sim C58-C62 \\sim C58-C64 \\sim C58-C56
 with sigma of 0.02
 C88-C92 \\sim C88-C94 \\sim C88-C96
 with sigma of 0.04
 C90-C92 \\sim C90-C94 \\sim C90-C96 \\sim C90-C88
 with sigma of 0.02
 C92-C94 \\sim C92-C96 \\sim C94-C96
 with sigma of 0.04
 C59-C15 \\sim C59-C61 \\sim C59-C31 \\sim C59-C29
 with sigma of 0.02
 C29-C15 \\sim C29-C61 \\sim C29-C31
 with sigma of 0.04
 C15-C61 \\sim C15-C31 \\sim C61-C31
 with sigma of 0.04
 C2-C65 \\sim C2-C33 \\sim C2-C67 \\sim C2-C63
 with sigma of 0.02
 C17-C35 \\sim C17-C71 \\sim C17-C9
 with sigma of 0.04
 C65-C33 \\sim C65-C67 \\sim C33-C67
 with sigma of 0.04
 C63-C65 \\sim C63-C33 \\sim C63-C67
 with sigma of 0.04
 C69-C35 \\sim C69-C71 \\sim C69-C9 \\sim C69-C17
 with sigma of 0.02
 C35-C71 \\sim C35-C9 \\sim C71-C9
 with sigma of 0.04
 C49-C25 \\sim C49-C51 \\sim C49-C13 \\sim C49-C3
 with sigma of 0.02
 C25-C51 \\sim C25-C13 \\sim C51-C13
 with sigma of 0.04
 C3-C25 \\sim C3-C51 \\sim C3-C13
 with sigma of 0.04
 C27-C55 \\sim C27-C7 \\sim C27-C57 \\sim C27-C53
 with sigma of 0.02
 C55-C7 \\sim C55-C57 \\sim C7-C57
 with sigma of 0.04
 C53-C55 \\sim C53-C7 \\sim C53-C57
 with sigma of 0.04
 C75-C19 \\sim C75-C77 \\sim C19-C77
 with sigma of 0.04
 C37-C75 \\sim C37-C19 \\sim C37-C77 \\sim C37-C73
 with sigma of 0.02
 C73-C75 \\sim C73-C19 \\sim C73-C77
 with sigma of 0.04
 C41-C83 \\sim C41-C21 \\sim C83-C21
 with sigma of 0.04
 C81-C41 \\sim C81-C83 \\sim C81-C21 \\sim C81-C5
 with sigma of 0.02
 C5-C41 \\sim C5-C83 \\sim C5-C21
 with sigma of 0.04
 C43-C11 \\sim C43-C89 \\sim C43-C45
 with sigma of 0.04
 C11-C89 \\sim C11-C45 \\sim C89-C45
 with sigma of 0.04
 C87-C11 \\sim C87-C89 \\sim C87-C45 \\sim C87-C43
 with sigma of 0.02
 C91-C93 \\sim C91-C47 \\sim C91-C95
 with sigma of 0.04
 C93-C47 \\sim C93-C95 \\sim C47-C95
 with sigma of 0.04
 C23-C93 \\sim C23-C47 \\sim C23-C95 \\sim C23-C91
 with sigma of 0.02
2. Uiso/Uaniso restraints and constraints
Sb2 \\sim F3 \\sim F4 \\sim F5 \\sim F6 \\sim F7 \\sim F8: within 2A with sigma
of 0.04 and sigma for terminal atoms of 0.08 within 2A
Sb1 \\sim F1 \\sim F2 \\sim F9 \\sim F10 \\sim F11 \\sim F12: within 2A with
sigma of 0.04 and sigma for terminal atoms of 0.08 within 2A
C26 \\sim C28 \\sim C30 \\sim C32 \\sim C34: within 2A with sigma of 0.04 and
sigma for terminal atoms of 0.08 within 2A
C16 \\sim C18 \\sim C20 \\sim C22 \\sim C24: within 2A with sigma of 0.04 and
sigma for terminal atoms of 0.08 within 2A
C36 \\sim C38 \\sim C40 \\sim C42 \\sim C44: within 2A with sigma of 0.04 and
sigma for terminal atoms of 0.08 within 2A
C56 \\sim C58 \\sim C60 \\sim C62 \\sim C64: within 2A with sigma of 0.04 and
sigma for terminal atoms of 0.08 within 2A
C46 \\sim C48 \\sim C50 \\sim C52 \\sim C54: within 2A with sigma of 0.04 and
sigma for terminal atoms of 0.08 within 2A
C66 \\sim C68 \\sim C70 \\sim C72 \\sim C74: within 2A with sigma of 0.04 and
sigma for terminal atoms of 0.08 within 2A
C88 \\sim C90 \\sim C92 \\sim C94 \\sim C96: within 2A with sigma of 0.04 and
sigma for terminal atoms of 0.08 within 2A
C3 \\sim C49 \\sim C25 \\sim C51 \\sim C13: within 2A with sigma of 0.04 and
sigma for terminal atoms of 0.08 within 2A
C29 \\sim C59 \\sim C15 \\sim C61 \\sim C31: within 2A with sigma of 0.04 and
sigma for terminal atoms of 0.08 within 2A
C53 \\sim C27 \\sim C55 \\sim C7 \\sim C57: within 2A with sigma of 0.04 and
sigma for terminal atoms of 0.08 within 2A
C63 \\sim C2 \\sim C65 \\sim C33 \\sim C67: within 2A with sigma of 0.04 and
sigma for terminal atoms of 0.08 within 2A
C17 \\sim C69 \\sim C35 \\sim C71 \\sim C9: within 2A with sigma of 0.04 and
sigma for terminal atoms of 0.08 within 2A
C73 \\sim C37 \\sim C75 \\sim C19 \\sim C77: within 2A with sigma of 0.04 and
sigma for terminal atoms of 0.08 within 2A
C85: within 2A with sigma of 0.04 and sigma for terminal atoms of 0.08 within 2A
C5 \\sim C81 \\sim C41 \\sim C83 \\sim C21: within 2A with sigma of 0.04 and
sigma for terminal atoms of 0.08 within 2A
C43 \\sim C87 \\sim C11 \\sim C89 \\sim C45: within 2A with sigma of 0.04 and
sigma for terminal atoms of 0.08 within 2A
C91 \\sim C23 \\sim C93 \\sim C47 \\sim C95: within 2A with sigma of 0.04 and
sigma for terminal atoms of 0.08 within 2A
C1 \\sim C4 \\sim C6 \\sim C8 \\sim C10 \\sim C12 \\sim C14 \\sim C16 \\sim C18
\\sim C20 \\sim C22 \\sim C24 \\sim C26 \\sim C28 \\sim C30 \\sim C32 \\sim C34
\\sim C36 \\sim C38 \\sim C40 \\sim C42 \\sim C44 \\sim C46 \\sim C48 \\sim C50
\\sim C52 \\sim C54 \\sim C56 \\sim C58 \\sim C60 \\sim C62 \\sim C64 \\sim C66
\\sim C68 \\sim C70 \\sim C72 \\sim C74 \\sim C76 \\sim C78 \\sim C80 \\sim C82
\\sim C84 \\sim C86 \\sim C88 \\sim C90 \\sim C92 \\sim C94 \\sim C96 \\sim C3
\\sim C49 \\sim C25 \\sim C51 \\sim C13 \\sim C53 \\sim C27 \\sim C55 \\sim C7
\\sim C57 \\sim C29 \\sim C59 \\sim C15 \\sim C61 \\sim C31 \\sim C63 \\sim C2
\\sim C65 \\sim C33 \\sim C67 \\sim C17 \\sim C69 \\sim C35 \\sim C71 \\sim C9
\\sim C73 \\sim C37 \\sim C75 \\sim C19 \\sim C77 \\sim C39 \\sim C79 \\sim C5
\\sim C81 \\sim C41 \\sim C83 \\sim C21 \\sim C85 \\sim C43 \\sim C87 \\sim C11
\\sim C89 \\sim C45 \\sim C91 \\sim C23 \\sim C93 \\sim C47 \\sim C95: within
3.8A with sigma of 0.001 and sigma for terminal atoms of 0.002 within 3.8A
3. Rigid body (RIGU) restrains
 Sb2, F3, F4, F5, F6, F7, F8
 with sigma for 1-2 distances of 0.004 and sigma for 1-3 distances of 0.004
 Sb1, F1, F2, F9, F10, F11, F12
 with sigma for 1-2 distances of 0.004 and sigma for 1-3 distances of 0.004
 C16, C18, C20, C22, C24
 with sigma for 1-2 distances of 0.004 and sigma for 1-3 distances of 0.004
 C36, C38, C40, C42, C44
 with sigma for 1-2 distances of 0.004 and sigma for 1-3 distances of 0.004
 C26, C28, C30, C32, C34
 with sigma for 1-2 distances of 0.004 and sigma for 1-3 distances of 0.004
 C56, C58, C60, C62, C64
 with sigma for 1-2 distances of 0.004 and sigma for 1-3 distances of 0.004
 C46, C48, C50, C52, C54
 with sigma for 1-2 distances of 0.004 and sigma for 1-3 distances of 0.004
 C66, C68, C70, C72, C74
 with sigma for 1-2 distances of 0.004 and sigma for 1-3 distances of 0.004
 C88, C90, C92, C94, C96
 with sigma for 1-2 distances of 0.004 and sigma for 1-3 distances of 0.004
 C3, C49, C25, C51, C13
 with sigma for 1-2 distances of 0.004 and sigma for 1-3 distances of 0.004
 C29, C59, C15, C61, C31
 with sigma for 1-2 distances of 0.004 and sigma for 1-3 distances of 0.004
 C17, C69, C35, C71, C9
 with sigma for 1-2 distances of 0.004 and sigma for 1-3 distances of 0.004
 C53, C27, C55, C7, C57
 with sigma for 1-2 distances of 0.004 and sigma for 1-3 distances of 0.004
 C63, C2, C65, C33, C67
 with sigma for 1-2 distances of 0.004 and sigma for 1-3 distances of 0.004
 C73, C37, C75, C19, C77
 with sigma for 1-2 distances of 0.004 and sigma for 1-3 distances of 0.004
 C5, C81, C41, C83, C21
 with sigma for 1-2 distances of 0.004 and sigma for 1-3 distances of 0.004
 C85
 with sigma for 1-2 distances of 0.004 and sigma for 1-3 distances of 0.004
 C43, C87, C11, C89, C45
 with sigma for 1-2 distances of 0.004 and sigma for 1-3 distances of 0.004
 C91, C23, C93, C47, C95
 with sigma for 1-2 distances of 0.004 and sigma for 1-3 distances of 0.004
;
_smtbx_masks_void_probe_radius 1.2
_smtbx_masks_void_truncation_radius 1.2
_olex2_submission_special_instructions 'No special instructions were received'

loop_
_space_group_symop_operation_xyz
'x, y, z'
'-x, -y, -z'

loop_
_atom_site_label
_atom_site_type_symbol
_atom_site_fract_x
_atom_site_fract_y
_atom_site_fract_z
_atom_site_U_iso_or_equiv
_atom_site_adp_type
_atom_site_occupancy
_atom_site_site_symmetry_order
_atom_site_calc_flag
_atom_site_refinement_flags_posn
_atom_site_refinement_flags_adp
_atom_site_refinement_flags_occupancy
_atom_site_disorder_assembly
_atom_site_disorder_group
Ag1 Ag 0.500000 0.500000 0.500000 0.088(2) Uani 1 2 d S . P . .
Ag4 Ag 0.8369(3) 0.5760(3) 0.5744(4) 0.146(2) Uani 1 1 d . . . . .
Ag6 Ag 0.4012(4) 0.3393(3) 0.6228(3) 0.147(2) Uani 1 1 d . . . . .
Ag8 Ag 0.2838(4) 0.4948(4) 0.6047(3) 0.157(3) Uani 1 1 d . . . . .
Ag10 Ag 0.6967(4) 0.4054(3) 0.6991(4) 0.163(3) Uani 1 1 d . . . . .
Ag12 Ag 0.7583(4) 0.5684(3) 0.8063(4) 0.173(3) Uani 1 1 d . . . . .
Ag14 Ag 0.4350(5) 0.5021(4) 0.7349(4) 0.181(3) Uani 1 1 d . . . . .
Ag16 Ag 0.4265(5) 0.6437(3) 0.7329(4) 0.178(3) Uani 1 1 d . . . . .
Ag18 Ag 0.8341(4) 0.6289(4) 0.7306(4) 0.175(3) Uani 1 1 d . . . . .
Ag20 Ag 0.7529(4) 0.4092(4) 0.5152(5) 0.179(3) Uani 1 1 d . . . . .
Ag22 Ag 0.5552(5) 0.5724(4) 0.6774(3) 0.183(3) Uani 1 1 d . . . . .
Ag23 Ag 0.7970(4) 0.7234(4) 0.6223(5) 0.194(3) Uani 1 1 d . . . . .
Ag3 Ag 0.7402(5) 0.7056(4) 0.8014(4) 0.191(3) Uani 1 1 d . . . . .
Ag13 Ag 0.6693(5) 0.7779(4) 0.5430(4) 0.206(4) Uani 1 1 d . . . . .
Ag7 Ag 0.5877(4) 0.4649(5) 0.7650(4) 0.198(3) Uani 1 1 d . . . . .
Ag15 Ag 0.4104(6) 0.7262(4) 0.6338(4) 0.202(3) Uani 1 1 d . . . . .
Ag2 Ag 0.6391(4) 0.5853(4) 0.4813(5) 0.180(3) Uani 1 1 d . . . . .
Ag17 Ag 0.5816(4) 0.7495(4) 0.7616(4) 0.206(4) Uani 1 1 d . . . . .
Ag9 Ag 0.7006(6) 0.7916(3) 0.6973(4) 0.199(3) Uani 1 1 d . . . . .
Ag19 Ag 0.6757(4) 0.4906(5) 0.5999(4) 0.193(3) Uani 1 1 d . . . . .
Br1 Br 0.4689(5) 0.5764(4) 0.4032(5) 0.147(3) Uani 1 1 d . . . . .
Ag5 Ag 0.5206(5) 0.6651(3) 0.5586(5) 0.199(3) Uani 1 1 d . . . . .
Br3 Br 0.4062(5) 0.5670(5) 0.5664(5) 0.153(3) Uani 1 1 d . . . . .
Ag21 Ag 0.6551(6) 0.2968(4) 0.5347(5) 0.217(4) Uani 1 1 d . . . . .
Br2 Br 0.6572(6) 0.6237(5) 0.6245(5) 0.163(3) Uani 1 1 d . . . . .
Ag11 Ag 0.5224(4) 0.2720(4) 0.5745(7) 0.257(5) Uani 1 1 d . . . . .
Sb2 Sb 0.9282(4) 0.7501(4) 1.2427(4) 0.163(2) Uani 1 1 d D U . . .
F3 F 0.893(3) 0.787(2) 1.173(2) 0.33(2) Uani 1 1 d D U . . .
F4 F 0.8270(18) 0.6688(18) 1.180(2) 0.38(3) Uani 1 1 d D U . . .
F5 F 0.881(3) 0.801(2) 1.296(2) 0.32(2) Uani 1 1 d D U . . .
F6 F 1.0306(17) 0.8307(18) 1.308(2) 0.36(3) Uani 1 1 d D U . . .
F7 F 0.976(3) 0.698(2) 1.191(2) 0.32(2) Uani 1 1 d D U . . .
F8 F 0.964(3) 0.714(3) 1.314(2) 0.36(2) Uani 1 1 d D U . . .
Sb1 Sb 0.6669(4) 1.1648(3) 0.9305(3) 0.150(2) Uani 1 1 d D U . . .
F1 F 0.738(3) 1.2558(14) 0.957(3) 0.37(3) Uani 1 1 d D U . . .
F2 F 0.608(3) 1.142(3) 0.8259(12) 0.40(3) Uani 1 1 d D U . . .
F9 F 0.592(2) 1.208(2) 0.948(3) 0.37(3) Uani 1 1 d D U . . .
F10 F 0.722(3) 1.186(3) 1.0350(12) 0.41(3) Uani 1 1 d D U . . .
F11 F 0.742(2) 1.122(2) 0.915(3) 0.36(3) Uani 1 1 d D U . . .
F12 F 0.595(3) 1.0743(14) 0.906(3) 0.37(3) Uani 1 1 d D U . . .
C1 C 0.397(6) 0.220(5) 0.562(6) 0.209(4) Uani 1 1 d . U . . .
C4 C 0.785(5) 0.834(4) 0.663(5) 0.169(6) Uani 1 1 d . U . . .
C6 C 0.855(5) 0.676(5) 0.850(5) 0.173(6) Uani 1 1 d . U . . .
C8 C 0.466(6) 0.758(5) 0.760(6) 0.228(6) Uani 1 1 d . U . . .
C10 C 0.731(7) 0.817(5) 0.820(6) 0.228(6) Uani 1 1 d . U . . .
C12 C 0.602(5) 0.619(4) 0.800(5) 0.157(8) Uani 1 1 d . U . . .
C14 C 0.885(6) 0.675(5) 0.664(5) 0.189(6) Uani 1 1 d . U . . .
C16 C 1.042(4) 0.687(3) 0.972(4) 0.173(6) Uani 1 1 d D U . . .
C18 C 0.985(3) 0.729(2) 0.987(2) 0.173(6) Uani 1 1 d D U . . .
C20 C 0.966(4) 0.715(4) 1.045(3) 0.173(6) Uani 1 1 d D U . . .
C22 C 0.903(3) 0.702(4) 0.909(3) 0.173(6) Uani 1 1 d D U . . .
C24 C 1.033(4) 0.813(2) 1.022(4) 0.173(6) Uani 1 1 d D U . . .
C26 C 0.919(4) 0.957(3) 0.649(3) 0.169(6) Uani 1 1 d D U . . .
C28 C 0.878(3) 0.966(2) 0.699(3) 0.169(6) Uani 1 1 d D U . . .
C30 C 0.824(3) 1.014(3) 0.689(4) 0.169(6) Uani 1 1 d D U . . .
C32 C 0.947(3) 1.004(3) 0.787(2) 0.169(6) Uani 1 1 d D U . . .
C34 C 0.819(3) 0.890(3) 0.677(4) 0.169(6) Uani 1 1 d D U . . .
C36 C 0.548(4) 0.901(4) 0.947(4) 0.228(6) Uani 1 1 d D U . . .
C38 C 0.460(4) 0.864(3) 0.872(3) 0.228(6) Uani 1 1 d D U . . .
C40 C 0.433(5) 0.918(4) 0.843(4) 0.228(6) Uani 1 1 d D U . . .
C42 C 0.392(4) 0.829(4) 0.885(4) 0.228(6) Uani 1 1 d D U . . .
C44 C 0.460(5) 0.801(3) 0.805(4) 0.228(6) Uani 1 1 d D U . . .
C46 C 0.740(3) 0.724(3) 0.988(3) 0.157(8) Uani 1 1 d D U . . .
C48 C 0.645(3) 0.677(2) 0.941(2) 0.157(8) Uani 1 1 d D U . . .
C50 C 0.595(3) 0.724(3) 0.963(4) 0.157(8) Uani 1 1 d D U . . .
C52 C 0.630(4) 0.613(3) 0.960(3) 0.157(8) Uani 1 1 d D U . . .
C54 C 0.613(4) 0.646(3) 0.853(2) 0.157(8) Uani 1 1 d D U . . .
C56 C 0.466(3) 0.130(4) 0.659(4) 0.209(4) Uani 1 1 d D U . . .
C58 C 0.380(3) 0.119(3) 0.593(3) 0.209(4) Uani 1 1 d D U . . .
C60 C 0.394(5) 0.186(4) 0.577(4) 0.209(4) Uani 1 1 d D U . . .
C62 C 0.315(4) 0.113(4) 0.620(4) 0.209(4) Uani 1 1 d D U . . .
C64 C 0.353(4) 0.044(3) 0.520(3) 0.209(4) Uani 1 1 d D U . . .
C66 C 0.888(4) 0.924(4) 0.999(4) 0.228(6) Uani 1 1 d D U . . .
C68 C 0.814(3) 0.934(2) 0.940(3) 0.228(6) Uani 1 1 d D U . . .
C70 C 0.846(5) 0.991(4) 0.919(4) 0.228(6) Uani 1 1 d D U . . .
C72 C 0.760(4) 0.960(4) 0.975(4) 0.228(6) Uani 1 1 d D U . . .
C74 C 0.757(5) 0.860(3) 0.864(3) 0.228(6) Uani 1 1 d D U . . .
C76 C 0.336(7) 0.550(5) 0.719(6) 0.228(6) Uani 1 1 d . U . . .
C78 C 0.467(6) 0.413(5) 0.761(6) 0.209(5) Uani 1 1 d . U . . .
C80 C 0.786(5) 0.477(5) 0.656(5) 0.172(6) Uani 1 1 d . U . . .
C82 C 0.723(6) 0.466(6) 0.816(6) 0.222(9) Uani 1 1 d . U . . .
C84 C 0.537(5) 0.783(4) 0.600(5) 0.168(6) Uani 1 1 d . U . . .
C86 C 0.654(5) 0.282(5) 0.626(5) 0.208(4) Uani 1 1 d . U . . .
C88 C 1.064(4) 0.820(4) 0.738(4) 0.189(6) Uani 1 1 d D U . . .
C90 C 1.032(3) 0.790(3) 0.782(3) 0.189(6) Uani 1 1 d D U . . .
C92 C 1.017(4) 0.849(3) 0.838(3) 0.189(6) Uani 1 1 d D U . . .
C94 C 1.098(4) 0.765(4) 0.831(4) 0.189(6) Uani 1 1 d D U . . .
C96 C 0.948(3) 0.722(3) 0.722(4) 0.189(6) Uani 1 1 d D U . . .
C3 C 0.648(3) 0.960(3) 0.711(3) 0.168(6) Uani 1 1 d D U . . .
C49 C 0.553(3) 0.913(2) 0.656(3) 0.168(6) Uani 1 1 d D U . . .
C25 C 0.515(3) 0.928(3) 0.586(3) 0.168(6) Uani 1 1 d D U . . .
C51 C 0.505(3) 0.927(3) 0.699(3) 0.168(6) Uani 1 1 d D U . . .
C13 C 0.540(4) 0.830(2) 0.622(4) 0.168(6) Uani 1 1 d D U . . .
C53 C 0.910(4) 0.481(4) 0.972(4) 0.222(9) Uani 1 1 d D U . . .
C27 C 0.818(3) 0.469(3) 0.952(3) 0.222(9) Uani 1 1 d D U . . .
C55 C 0.811(5) 0.530(3) 1.013(4) 0.222(9) Uani 1 1 d D U . . .
C7 C 0.772(4) 0.396(3) 0.944(4) 0.222(9) Uani 1 1 d D U . . .
C57 C 0.763(4) 0.467(4) 0.874(3) 0.222(9) Uani 1 1 d D U . . .
C29 C 0.516(4) 0.302(4) 0.835(4) 0.209(5) Uani 1 1 d D U . . .
C59 C 0.462(3) 0.350(3) 0.836(3) 0.209(5) Uani 1 1 d D U . . .
C15 C 0.459(5) 0.385(4) 0.782(4) 0.209(5) Uani 1 1 d D U . . .
C61 C 0.502(4) 0.413(3) 0.921(3) 0.209(5) Uani 1 1 d D U . . .
C31 C 0.371(3) 0.301(4) 0.807(4) 0.209(5) Uani 1 1 d D U . . .
C63 C 0.325(5) 0.560(4) 0.767(4) 0.228(6) Uani 1 1 d D U . . .
C2 C 0.300(3) 0.583(3) 0.830(3) 0.228(6) Uani 1 1 d D U . . .
C65 C 0.264(5) 0.645(3) 0.834(4) 0.228(6) Uani 1 1 d D U . . .
C33 C 0.376(4) 0.613(4) 0.913(3) 0.228(6) Uani 1 1 d D U . . .
C67 C 0.232(4) 0.516(3) 0.814(4) 0.228(6) Uani 1 1 d D U . . .
C17 C 0.808(4) 0.244(4) 0.751(3) 0.208(4) Uani 1 1 d D U . . .
C69 C 0.730(3) 0.200(3) 0.669(3) 0.208(4) Uani 1 1 d D U . . .
C35 C 0.677(4) 0.247(4) 0.651(4) 0.208(4) Uani 1 1 d D U . . .
C71 C 0.673(4) 0.130(3) 0.659(4) 0.208(4) Uani 1 1 d D U . . .
C9 C 0.756(4) 0.175(4) 0.607(3) 0.208(4) Uani 1 1 d D U . . .
C73 C 0.997(3) 0.543(3) 0.793(3) 0.172(6) Uani 1 1 d D U . . .
C37 C 0.927(3) 0.467(3) 0.733(3) 0.172(6) Uani 1 1 d D U . . .
C75 C 0.842(3) 0.474(4) 0.688(3) 0.172(6) Uani 1 1 d D U . . .
C19 C 0.917(4) 0.424(3) 0.777(4) 0.172(6) Uani 1 1 d D U . . .
C77 C 0.950(4) 0.424(3) 0.674(3) 0.172(6) Uani 1 1 d D U . . .
C39 C 0.826(6) 0.495(6) 0.492(6) 0.206(4) Uani 1 1 d . U . . .
C79 C 0.730(6) 0.640(5) 0.462(5) 0.189(6) Uani 1 1 d . U . . .
C5 C 0.929(4) 0.374(4) 0.450(4) 0.206(4) Uani 1 1 d D U . . .
C81 C 0.869(3) 0.402(3) 0.402(3) 0.206(4) Uani 1 1 d D U . . .
C41 C 0.916(4) 0.445(4) 0.374(4) 0.206(4) Uani 1 1 d D U . . .
C83 C 0.842(4) 0.454(4) 0.453(4) 0.206(4) Uani 1 1 d D U . . .
C21 C 0.790(3) 0.335(3) 0.329(3) 0.206(4) Uani 1 1 d D U . . .
C85 C 0.706(5) 0.286(4) 0.461(5) 0.207(4) Uani 1 1 d D U . . .
C43 C 0.863(4) 0.656(3) 0.394(3) 0.189(6) Uani 1 1 d D U . . .
C87 C 0.842(3) 0.712(3) 0.446(3) 0.189(6) Uani 1 1 d D U . . .
C11 C 0.808(4) 0.761(3) 0.410(4) 0.189(6) Uani 1 1 d D U . . .
C89 C 0.920(3) 0.763(3) 0.527(3) 0.189(6) Uani 1 1 d D U . . .
C45 C 0.773(4) 0.672(4) 0.455(4) 0.189(6) Uani 1 1 d D U . . .
C91 C 0.864(3) 0.210(4) 0.480(4) 0.207(4) Uani 1 1 d D U . . .
C23 C 0.775(3) 0.183(3) 0.468(3) 0.208(4) Uani 1 1 d D U . . .
C93 C 0.730(4) 0.236(4) 0.450(4) 0.207(4) Uani 1 1 d D U . . .
C47 C 0.785(4) 0.185(4) 0.545(3) 0.208(4) Uani 1 1 d D U . . .
C95 C 0.727(4) 0.102(3) 0.401(4) 0.208(4) Uani 1 1 d D U . . .

loop_
_atom_site_aniso_label
_atom_site_aniso_U_11
_atom_site_aniso_U_22
_atom_site_aniso_U_33
_atom_site_aniso_U_23
_atom_site_aniso_U_13
_atom_site_aniso_U_12
Ag1 0.095(5) 0.077(5) 0.085(5) 0.041(4) 0.040(4) 0.025(4)
Ag4 0.123(5) 0.151(5) 0.148(6) 0.077(5) 0.057(4) 0.031(4)
Ag6 0.167(5) 0.112(4) 0.131(5) 0.043(4) 0.074(4) 0.020(4)
Ag8 0.130(5) 0.209(7) 0.101(5) 0.065(5) 0.048(4) 0.044(5)
Ag10 0.158(5) 0.134(5) 0.121(5) 0.031(4) 0.029(4) 0.066(4)
Ag12 0.191(6) 0.127(5) 0.137(6) 0.076(5) 0.043(5) 0.000(5)
Ag14 0.259(8) 0.218(7) 0.169(6) 0.128(6) 0.137(6) 0.165(7)
Ag16 0.253(8) 0.109(5) 0.168(6) 0.063(4) 0.124(6) 0.026(5)
Ag18 0.138(5) 0.276(9) 0.142(6) 0.126(6) 0.078(4) 0.069(5)
Ag20 0.143(5) 0.150(6) 0.264(9) 0.123(6) 0.100(6) 0.053(5)
Ag22 0.235(7) 0.165(6) 0.077(5) 0.030(4) 0.059(5) 0.033(6)
Ag23 0.144(5) 0.156(6) 0.322(10) 0.151(7) 0.115(6) 0.072(5)
Ag3 0.243(8) 0.154(6) 0.114(5) 0.043(5) 0.040(5) 0.119(6)
Ag13 0.222(7) 0.129(5) 0.145(6) 0.070(5) 0.009(5) 0.011(5)
Ag7 0.109(5) 0.329(10) 0.141(6) 0.104(6) 0.062(4) 0.073(6)
Ag15 0.299(9) 0.147(6) 0.123(6) 0.055(5) 0.082(6) 0.091(6)
Ag2 0.171(6) 0.184(6) 0.241(8) 0.134(6) 0.134(6) 0.040(5)
Ag17 0.148(6) 0.170(6) 0.167(7) -0.015(5) 0.074(5) 0.002(5)
Ag9 0.313(10) 0.111(5) 0.171(7) 0.053(5) 0.147(7) 0.045(6)
Ag19 0.128(5) 0.253(8) 0.190(7) 0.126(7) 0.044(5) 0.104(6)
Br1 0.140(7) 0.137(7) 0.147(7) 0.067(6) 0.064(6) 0.042(5)
Ag5 0.240(8) 0.062(4) 0.235(8) 0.042(5) 0.098(7) 0.055(5)
Br3 0.155(7) 0.145(7) 0.139(7) 0.072(6) 0.058(6) 0.047(6)
Ag21 0.372(11) 0.225(8) 0.237(9) 0.170(7) 0.224(9) 0.195(8)
Br2 0.182(8) 0.152(7) 0.159(8) 0.077(6) 0.089(7) 0.063(6)
Ag11 0.120(5) 0.161(7) 0.477(16) 0.172(9) 0.126(7) 0.052(5)
Sb2 0.178(6) 0.206(6) 0.142(5) 0.102(5) 0.091(5) 0.084(5)
F3 0.30(5) 0.39(5) 0.23(4) 0.11(4) 0.11(3) 0.11(4)
F4 0.26(4) 0.35(5) 0.27(5) 0.02(4) 0.08(3) -0.04(4)
F5 0.34(5) 0.29(5) 0.29(4) 0.10(4) 0.17(4) 0.06(4)
F6 0.22(4) 0.32(4) 0.31(5) 0.07(3) 0.04(3) 0.00(4)
F7 0.33(5) 0.29(4) 0.33(4) 0.13(4) 0.18(4) 0.07(4)
F8 0.37(6) 0.37(5) 0.27(4) 0.14(4) 0.13(4) 0.12(4)
Sb1 0.196(6) 0.116(4) 0.141(5) 0.057(4) 0.091(5) 0.062(4)
F1 0.35(5) 0.24(4) 0.36(5) 0.05(4) 0.14(4) 0.06(4)
F2 0.43(6) 0.34(6) 0.25(4) 0.08(3) 0.09(3) 0.08(4)
F9 0.29(4) 0.28(4) 0.29(5) 0.02(4) 0.06(4) 0.03(4)
F10 0.39(6) 0.35(6) 0.25(4) 0.06(3) 0.07(3) 0.08(4)
F11 0.35(5) 0.21(4) 0.30(5) 0.02(4) 0.09(4) 0.03(4)
F12 0.39(5) 0.26(4) 0.28(5) 0.05(4) 0.11(4) 0.03(4)
C1 0.181(5) 0.236(5) 0.194(5) 0.118(5) 0.083(5) 0.044(5)
C4 0.167(8) 0.130(8) 0.173(8) 0.054(7) 0.082(7) 0.028(7)
C6 0.175(8) 0.203(8) 0.163(8) 0.099(7) 0.090(7) 0.087(7)
C8 0.265(7) 0.179(7) 0.184(7) 0.051(6) 0.098(6) 0.089(6)
C10 0.265(7) 0.179(7) 0.184(7) 0.052(6) 0.098(6) 0.088(7)
C12 0.178(10) 0.146(11) 0.147(11) 0.051(10) 0.099(10) 0.064(10)
C14 0.233(8) 0.212(8) 0.175(7) 0.108(7) 0.130(7) 0.096(7)
C16 0.175(8) 0.203(8) 0.163(8) 0.099(7) 0.089(7) 0.087(7)
C18 0.175(8) 0.203(8) 0.163(8) 0.099(7) 0.090(7) 0.087(7)
C20 0.175(8) 0.203(8) 0.163(8) 0.099(7) 0.089(7) 0.087(7)
C22 0.175(8) 0.203(8) 0.163(8) 0.099(7) 0.090(7) 0.087(7)
C24 0.175(8) 0.203(8) 0.163(8) 0.099(7) 0.089(7) 0.087(7)
C26 0.167(8) 0.130(8) 0.173(8) 0.054(7) 0.082(7) 0.028(7)
C28 0.167(8) 0.130(8) 0.173(8) 0.054(7) 0.082(7) 0.028(7)
C30 0.167(8) 0.130(8) 0.173(8) 0.054(7) 0.082(7) 0.028(7)
C32 0.167(8) 0.130(8) 0.173(8) 0.054(7) 0.082(7) 0.028(7)
C34 0.167(8) 0.130(8) 0.173(8) 0.054(7) 0.082(7) 0.028(7)
C36 0.265(7) 0.179(7) 0.184(7) 0.051(6) 0.098(6) 0.089(6)
C38 0.265(7) 0.179(7) 0.184(7) 0.051(6) 0.098(6) 0.089(6)
C40 0.265(7) 0.179(7) 0.184(7) 0.051(6) 0.098(6) 0.089(6)
C42 0.265(7) 0.179(7) 0.184(7) 0.051(6) 0.098(6) 0.089(6)
C44 0.265(7) 0.179(7) 0.184(7) 0.051(6) 0.098(6) 0.089(6)
C46 0.178(10) 0.146(11) 0.148(11) 0.051(10) 0.099(10) 0.064(10)
C48 0.178(10) 0.146(11) 0.147(11) 0.051(10) 0.099(10) 0.064(10)
C50 0.178(10) 0.146(11) 0.148(11) 0.051(10) 0.099(10) 0.064(10)
C52 0.178(10) 0.146(11) 0.148(11) 0.051(10) 0.099(10) 0.064(10)
C54 0.178(10) 0.146(11) 0.147(11) 0.051(10) 0.099(10) 0.064(10)
C56 0.181(5) 0.236(5) 0.194(5) 0.118(5) 0.083(4) 0.044(5)
C58 0.182(5) 0.236(5) 0.194(5) 0.118(5) 0.083(5) 0.044(5)
C60 0.181(5) 0.236(5) 0.194(5) 0.118(5) 0.083(5) 0.044(5)
C62 0.182(5) 0.236(5) 0.194(5) 0.118(5) 0.083(5) 0.044(5)
C64 0.182(5) 0.236(5) 0.194(5) 0.118(5) 0.083(5) 0.044(5)
C66 0.265(7) 0.179(7) 0.184(7) 0.052(6) 0.097(6) 0.088(7)
C68 0.265(7) 0.179(7) 0.184(7) 0.052(6) 0.098(6) 0.088(7)
C70 0.265(7) 0.179(7) 0.184(7) 0.052(6) 0.097(6) 0.088(7)
C72 0.265(7) 0.179(7) 0.184(7) 0.051(6) 0.097(6) 0.088(6)
C74 0.265(7) 0.179(7) 0.184(7) 0.052(6) 0.098(6) 0.088(7)
C76 0.265(7) 0.179(7) 0.184(7) 0.051(6) 0.098(6) 0.089(7)
C78 0.182(5) 0.236(5) 0.194(5) 0.118(5) 0.083(5) 0.045(5)
C80 0.175(8) 0.203(8) 0.163(8) 0.100(7) 0.090(7) 0.087(7)
C82 0.252(11) 0.264(11) 0.214(11) 0.151(10) 0.142(10) 0.096(11)
C84 0.166(8) 0.129(8) 0.173(8) 0.054(7) 0.083(7) 0.028(7)
C86 0.181(5) 0.236(5) 0.194(5) 0.120(4) 0.083(4) 0.044(4)
C88 0.233(8) 0.212(8) 0.175(7) 0.108(7) 0.130(7) 0.096(7)
C90 0.233(8) 0.212(8) 0.175(7) 0.108(7) 0.130(7) 0.096(7)
C92 0.233(8) 0.212(8) 0.175(7) 0.108(7) 0.130(7) 0.096(7)
C94 0.233(8) 0.212(8) 0.175(7) 0.108(7) 0.130(7) 0.096(7)
C96 0.233(8) 0.212(8) 0.175(7) 0.108(7) 0.130(7) 0.096(7)
C3 0.166(8) 0.129(8) 0.173(8) 0.054(7) 0.082(7) 0.028(7)
C49 0.166(8) 0.129(8) 0.173(8) 0.054(7) 0.083(7) 0.028(7)
C25 0.166(8) 0.129(8) 0.173(8) 0.054(7) 0.082(7) 0.028(7)
C51 0.166(8) 0.129(8) 0.173(8) 0.054(7) 0.083(7) 0.028(7)
C13 0.166(8) 0.129(8) 0.173(8) 0.055(7) 0.083(7) 0.028(7)
C53 0.252(11) 0.264(11) 0.214(11) 0.151(10) 0.142(10) 0.096(11)
C27 0.252(11) 0.264(11) 0.214(11) 0.151(10) 0.142(10) 0.096(11)
C55 0.252(11) 0.264(11) 0.214(11) 0.151(10) 0.142(10) 0.096(11)
C7 0.252(11) 0.264(11) 0.214(11) 0.151(10) 0.142(10) 0.096(11)
C57 0.252(11) 0.264(11) 0.214(11) 0.151(10) 0.142(10) 0.096(11)
C29 0.182(5) 0.236(5) 0.194(5) 0.118(5) 0.083(5) 0.045(5)
C59 0.182(5) 0.236(5) 0.194(5) 0.118(5) 0.083(5) 0.045(5)
C15 0.182(5) 0.236(5) 0.194(5) 0.118(5) 0.083(5) 0.045(5)
C61 0.182(5) 0.236(5) 0.194(5) 0.118(5) 0.083(5) 0.045(5)
C31 0.182(5) 0.236(5) 0.194(5) 0.118(5) 0.083(5) 0.045(5)
C63 0.265(7) 0.179(7) 0.184(7) 0.051(6) 0.098(6) 0.089(7)
C2 0.265(7) 0.179(7) 0.184(7) 0.051(6) 0.098(6) 0.089(7)
C65 0.265(7) 0.179(7) 0.184(7) 0.051(6) 0.098(6) 0.089(6)
C33 0.265(7) 0.179(7) 0.184(7) 0.051(6) 0.098(6) 0.089(7)
C67 0.265(7) 0.179(7) 0.184(7) 0.051(6) 0.098(6) 0.089(7)
C17 0.181(5) 0.236(5) 0.194(5) 0.120(4) 0.083(4) 0.044(5)
C69 0.181(5) 0.236(5) 0.194(5) 0.120(4) 0.083(4) 0.044(4)
C35 0.181(5) 0.236(5) 0.194(5) 0.120(4) 0.083(4) 0.044(4)
C71 0.181(5) 0.236(5) 0.194(5) 0.120(4) 0.083(4) 0.044(4)
C9 0.181(5) 0.236(5) 0.194(5) 0.120(4) 0.083(4) 0.044(4)
C73 0.175(8) 0.203(8) 0.163(8) 0.100(7) 0.090(7) 0.087(7)
C37 0.175(8) 0.203(8) 0.163(8) 0.100(7) 0.090(7) 0.087(7)
C75 0.175(8) 0.203(8) 0.163(8) 0.100(7) 0.090(7) 0.087(7)
C19 0.175(8) 0.203(8) 0.163(8) 0.100(7) 0.090(7) 0.087(7)
C77 0.175(8) 0.203(8) 0.163(8) 0.100(7) 0.090(7) 0.087(7)
C39 0.180(5) 0.235(5) 0.193(5) 0.122(5) 0.084(5) 0.044(5)
C79 0.233(8) 0.212(8) 0.175(7) 0.108(7) 0.130(7) 0.096(7)
C5 0.180(5) 0.235(5) 0.193(5) 0.121(5) 0.084(5) 0.044(5)
C81 0.180(5) 0.235(5) 0.193(5) 0.122(5) 0.084(5) 0.044(5)
C41 0.180(5) 0.235(5) 0.193(5) 0.122(5) 0.084(5) 0.044(5)
C83 0.180(5) 0.235(5) 0.193(5) 0.122(5) 0.084(5) 0.044(5)
C21 0.180(5) 0.235(5) 0.193(5) 0.122(5) 0.084(5) 0.044(5)
C85 0.181(5) 0.236(5) 0.194(5) 0.120(4) 0.083(4) 0.044(4)
C43 0.233(8) 0.212(8) 0.175(7) 0.108(7) 0.130(7) 0.096(7)
C87 0.233(8) 0.212(8) 0.175(7) 0.108(7) 0.130(7) 0.096(7)
C11 0.233(8) 0.212(8) 0.175(7) 0.108(7) 0.130(7) 0.096(7)
C89 0.233(8) 0.212(8) 0.175(7) 0.108(7) 0.130(7) 0.096(7)
C45 0.233(8) 0.212(8) 0.175(7) 0.108(7) 0.130(7) 0.096(7)
C91 0.181(5) 0.235(5) 0.194(5) 0.120(4) 0.083(4) 0.044(5)
C23 0.181(5) 0.236(5) 0.194(5) 0.120(4) 0.083(4) 0.044(4)
C93 0.181(5) 0.236(5) 0.194(5) 0.120(4) 0.083(4) 0.044(4)
C47 0.181(5) 0.236(5) 0.194(5) 0.120(4) 0.083(4) 0.044(4)
C95 0.181(5) 0.236(5) 0.194(5) 0.120(4) 0.083(4) 0.044(5)

loop_
_atom_type_symbol
_atom_type_description
_atom_type_scat_dispersion_real
_atom_type_scat_dispersion_imag
_atom_type_scat_source
Ag Ag -0.8971 1.1015 'International Tables Vol C Tables 4.2.6.8 and 6.1.1.4'
Br Br -0.2901 2.4595 'International Tables Vol C Tables 4.2.6.8 and 6.1.1.4'
C C 0.0033 0.0016 'International Tables Vol C Tables 4.2.6.8 and 6.1.1.4'
F F 0.0171 0.0103 'International Tables Vol C Tables 4.2.6.8 and 6.1.1.4'
Sb Sb -0.5866 1.5461 'International Tables Vol C Tables 4.2.6.8 and 6.1.1.4'

loop_
_geom_angle_atom_site_label_1
_geom_angle_atom_site_label_2
_geom_angle_atom_site_label_3
_geom_angle
_geom_angle_site_symmetry_1
_geom_angle_site_symmetry_3
_geom_angle_publ_flag
Ag22 Ag1 Ag22 180.0(3) 2_666 . ?
Ag22 Ag1 Ag2 71.1(2) 2_666 . ?
Ag22 Ag1 Ag2 108.9(2) . . ?
Ag22 Ag1 Ag2 71.1(2) . 2_666 ?
Ag22 Ag1 Ag2 108.9(2) 2_666 2_666 ?
Ag2 Ag1 Ag2 180.0 2_666 . ?
Br1 Ag1 Ag22 54.6(2) . 2_666 ?
Br1 Ag1 Ag22 125.4(2) 2_666 2_666 ?
Br1 Ag1 Ag22 54.6(2) 2_666 . ?
Br1 Ag1 Ag22 125.4(2) . . ?
Br1 Ag1 Ag2 55.5(2) . . ?
Br1 Ag1 Ag2 124.5(2) 2_666 . ?
Br1 Ag1 Ag2 55.5(2) 2_666 2_666 ?
Br1 Ag1 Ag2 124.5(2) . 2_666 ?
Br1 Ag1 Br1 180.0(2) . 2_666 ?
Br1 Ag1 Ag5 54.4(2) . . ?
Br1 Ag1 Ag5 125.6(2) 2_666 . ?
Br1 Ag1 Ag5 125.6(2) . 2_666 ?
Br1 Ag1 Ag5 54.4(2) 2_666 2_666 ?
Ag5 Ag1 Ag22 71.1(2) 2_666 2_666 ?
Ag5 Ag1 Ag22 108.9(2) 2_666 . ?
Ag5 Ag1 Ag22 108.9(2) . 2_666 ?
Ag5 Ag1 Ag22 71.1(2) . . ?
Ag5 Ag1 Ag2 69.5(2) . . ?
Ag5 Ag1 Ag2 69.5(2) 2_666 2_666 ?
Ag5 Ag1 Ag2 110.5(2) . 2_666 ?
Ag5 Ag1 Ag2 110.5(2) 2_666 . ?
Ag5 Ag1 Ag5 180.0 . 2_666 ?
Br3 Ag1 Ag22 54.2(2) 2_666 2_666 ?
Br3 Ag1 Ag22 125.8(2) 2_666 . ?
Br3 Ag1 Ag22 125.8(2) . 2_666 ?
Br3 Ag1 Ag22 54.2(2) . . ?
Br3 Ag1 Ag2 124.8(2) 2_666 2_666 ?
Br3 Ag1 Ag2 55.2(2) 2_666 . ?
Br3 Ag1 Ag2 124.8(2) . . ?
Br3 Ag1 Ag2 55.2(2) . 2_666 ?
Br3 Ag1 Br1 90.1(2) 2_666 2_666 ?
Br3 Ag1 Br1 89.9(2) 2_666 . ?
Br3 Ag1 Br1 90.1(2) . . ?
Br3 Ag1 Br1 89.9(2) . 2_666 ?
Br3 Ag1 Ag5 124.6(2) 2_666 . ?
Br3 Ag1 Ag5 55.4(2) . . ?
Br3 Ag1 Ag5 55.4(2) 2_666 2_666 ?
Br3 Ag1 Ag5 124.6(2) . 2_666 ?
Br3 Ag1 Br3 180.0 . 2_666 ?
Br2 Ag1 Ag22 124.3(2) . 2_666 ?
Br2 Ag1 Ag22 55.7(2) . . ?
Br2 Ag1 Ag22 124.3(2) 2_666 . ?
Br2 Ag1 Ag22 55.7(2) 2_666 2_666 ?
Br2 Ag1 Ag2 126.8(2) . 2_666 ?
Br2 Ag1 Ag2 53.2(2) . . ?
Br2 Ag1 Ag2 126.8(2) 2_666 . ?
Br2 Ag1 Ag2 53.2(2) 2_666 2_666 ?
Br2 Ag1 Br1 89.4(2) . 2_666 ?
Br2 Ag1 Br1 90.6(2) . . ?
Br2 Ag1 Br1 90.6(2) 2_666 2_666 ?
Br2 Ag1 Br1 89.4(2) 2_666 . ?
Br2 Ag1 Ag5 124.4(2) 2_666 . ?
Br2 Ag1 Ag5 55.6(2) . . ?
Br2 Ag1 Ag5 124.4(2) . 2_666 ?
Br2 Ag1 Ag5 55.6(2) 2_666 2_666 ?
Br2 Ag1 Br3 89.0(2) 2_666 . ?
Br2 Ag1 Br3 91.0(2) . . ?
Br2 Ag1 Br3 91.0(2) 2_666 2_666 ?
Br2 Ag1 Br3 89.0(2) . 2_666 ?
Br2 Ag1 Br2 180.0 2_666 . ?
Ag8 Ag4 Ag18 141.0(3) 2_666 . ?
Ag8 Ag4 Ag23 97.3(3) 2_666 . ?
Ag18 Ag4 Ag23 66.6(2) . . ?
Ag20 Ag4 Ag8 73.5(2) . 2_666 ?
Ag20 Ag4 Ag18 95.5(3) . . ?
Ag20 Ag4 Ag23 139.5(3) . . ?
C14 Ag4 Ag8 136(3) . 2_666 ?
C14 Ag4 Ag18 49(2) . . ?
C14 Ag4 Ag20 144(2) . . ?
C14 Ag4 Ag23 40(3) . . ?
C39 Ag4 Ag8 49(3) . 2_666 ?
C39 Ag4 Ag18 145(3) . . ?
C39 Ag4 Ag20 51(3) . . ?
C39 Ag4 Ag23 145(3) . . ?
C39 Ag4 C14 161(4) . . ?
Ag14 Ag6 Ag7 54.8(2) . . ?
Ag14 Ag6 Ag11 130.2(3) . . ?
Ag13 Ag6 Ag14 147.2(3) 2_666 . ?
Ag13 Ag6 Ag7 135.2(3) 2_666 . ?
Ag13 Ag6 Ag2 72.5(2) 2_666 2_666 ?
Ag13 Ag6 Ag11 60.2(3) 2_666 . ?
Ag2 Ag6 Ag14 75.2(2) 2_666 . ?
Ag2 Ag6 Ag7 97.6(2) 2_666 . ?
Ag2 Ag6 Ag11 96.9(3) 2_666 . ?
Ag11 Ag6 Ag7 78.7(3) . . ?
C1 Ag6 Ag14 169(2) . . ?
C1 Ag6 Ag13 44(2) . 2_666 ?
C1 Ag6 Ag7 116(2) . . ?
C1 Ag6 Ag2 115(2) . 2_666 ?
C1 Ag6 Ag11 46(2) . . ?
C1 Ag6 C78 124(3) . . ?
C1 Ag6 C79 113(3) . 2_666 ?
C78 Ag6 Ag14 45(2) . . ?
C78 Ag6 Ag13 168(2) . 2_666 ?
C78 Ag6 Ag7 44(2) . . ?
C78 Ag6 Ag2 119(2) . 2_666 ?
C78 Ag6 Ag11 113(2) . . ?
C78 Ag6 C79 116(3) . 2_666 ?
C79 Ag6 Ag14 78(2) 2_666 . ?
C79 Ag6 Ag13 74.5(19) 2_666 2_666 ?
C79 Ag6 Ag7 128(2) 2_666 . ?
C79 Ag6 Ag2 43.3(18) 2_666 2_666 ?
C79 Ag6 Ag11 128.3(19) 2_666 . ?
Ag14 Ag8 Ag4 147.3(3) . 2_666 ?
Ag14 Ag8 Ag16 59.7(2) . . ?
Ag14 Ag8 Ag2 78.9(2) . 2_666 ?
Ag16 Ag8 Ag4 135.6(3) . 2_666 ?
Ag2 Ag8 Ag4 69.4(2) 2_666 2_666 ?
Ag2 Ag8 Ag16 104.5(3) 2_666 . ?
C76 Ag8 Ag4 164(3) . 2_666 ?
C76 Ag8 Ag14 48(3) . . ?
C76 Ag8 Ag16 46(3) . . ?
C76 Ag8 Ag2 127(3) . 2_666 ?
C76 Ag8 C39 128(4) . 2_666 ?
C76 Ag8 C79 121(4) . 2_666 ?
C39 Ag8 Ag4 37(3) 2_666 2_666 ?
C39 Ag8 Ag14 173(2) 2_666 . ?
C39 Ag8 Ag16 113(2) 2_666 . ?
C39 Ag8 Ag2 103(3) 2_666 2_666 ?
C39 Ag8 C79 104(3) 2_666 2_666 ?
C79 Ag8 Ag4 70(2) 2_666 2_666 ?
C79 Ag8 Ag14 82(2) 2_666 . ?
C79 Ag8 Ag16 137(2) 2_666 . ?
C79 Ag8 Ag2 44.3(18) 2_666 2_666 ?
Ag12 Ag10 Ag7 60.9(2) . . ?
Ag12 Ag10 Ag19 70.9(2) . . ?
Ag12 Ag10 Ag21 140.9(3) . . ?
Ag12 Ag10 Ag11 137.9(3) . . ?
Ag7 Ag10 Ag19 94.6(3) . . ?
Ag7 Ag10 Ag11 81.7(3) . . ?
Ag21 Ag10 Ag7 133.4(3) . . ?
Ag21 Ag10 Ag19 71.7(2) . . ?
Ag21 Ag10 Ag11 56.7(3) . . ?
Ag11 Ag10 Ag19 95.4(3) . . ?
C80 Ag10 Ag12 72.8(18) . . ?
C80 Ag10 Ag7 124.8(17) . . ?
C80 Ag10 Ag19 39.8(16) . . ?
C80 Ag10 Ag21 71.5(18) . . ?
C80 Ag10 Ag11 121.5(18) . . ?
C82 Ag10 Ag12 48(2) . . ?
C82 Ag10 Ag7 48(3) . . ?
C82 Ag10 Ag19 117(3) . . ?
C82 Ag10 Ag21 171(3) . . ?
C82 Ag10 Ag11 119(3) . . ?
C82 Ag10 C80 116(3) . . ?
C82 Ag10 C86 128(3) . . ?
C86 Ag10 Ag12 176(2) . . ?
C86 Ag10 Ag7 118(2) . . ?
C86 Ag10 Ag19 113(2) . . ?
C86 Ag10 Ag21 43(2) . . ?
C86 Ag10 Ag11 44(2) . . ?
C86 Ag10 C80 110(3) . . ?
Ag10 Ag12 Ag7 61.0(2) . . ?
Ag18 Ag12 Ag10 99.8(3) . . ?
Ag18 Ag12 Ag7 139.8(3) . . ?
Ag3 Ag12 Ag10 140.4(3) . . ?
Ag3 Ag12 Ag18 61.6(2) . . ?
Ag3 Ag12 Ag7 109.2(3) . . ?
C6 Ag12 Ag10 142(2) . . ?
C6 Ag12 Ag18 47(2) . . ?
C6 Ag12 Ag3 49(2) . . ?
C6 Ag12 Ag7 156(2) . . ?
C6 Ag12 C82 149(3) . . ?
C82 Ag12 Ag10 45(3) . . ?
C82 Ag12 Ag18 141(3) . . ?
C82 Ag12 Ag3 155(3) . . ?
C82 Ag12 Ag7 48(3) . . ?
Ag6 Ag14 Ag22 92.0(2) . . ?
Ag8 Ag14 Ag6 88.1(3) . . ?
Ag8 Ag14 Ag16 61.7(2) . . ?
Ag8 Ag14 Ag22 89.2(2) . . ?
Ag16 Ag14 Ag6 140.7(3) . . ?
Ag16 Ag14 Ag22 65.0(2) . . ?
Ag7 Ag14 Ag6 64.9(2) . . ?
Ag7 Ag14 Ag8 140.2(3) . . ?
Ag7 Ag14 Ag16 122.8(3) . . ?
Ag7 Ag14 Ag22 64.6(2) . . ?
C76 Ag14 Ag6 124(2) . . ?
C76 Ag14 Ag8 42(2) . . ?
C76 Ag14 Ag16 47(3) . . ?
C76 Ag14 Ag22 107(3) . . ?
C76 Ag14 Ag7 170(3) . . ?
C76 Ag14 C78 139(4) . . ?
C78 Ag14 Ag6 49(3) . . ?
C78 Ag14 Ag8 131(2) . . ?
C78 Ag14 Ag16 168(3) . . ?
C78 Ag14 Ag22 113(2) . . ?
C78 Ag14 Ag7 50(2) . . ?
Ag8 Ag16 Ag15 98.8(3) . . ?
Ag14 Ag16 Ag8 58.7(2) . . ?
Ag14 Ag16 Ag15 143.4(3) . . ?
Ag14 Ag16 Ag17 117.2(3) . . ?
Ag17 Ag16 Ag8 139.2(3) . . ?
Ag17 Ag16 Ag15 59.3(3) . . ?
C8 Ag16 Ag8 140(3) . . ?
C8 Ag16 Ag14 160(3) . . ?
C8 Ag16 Ag15 46(3) . . ?
C8 Ag16 Ag17 47(3) . . ?
C8 Ag16 C76 147(4) . . ?
C76 Ag16 Ag8 40(3) . . ?
C76 Ag16 Ag14 48(3) . . ?
C76 Ag16 Ag15 133(3) . . ?
C76 Ag16 Ag17 165(3) . . ?
Ag12 Ag18 Ag4 139.7(3) . . ?
Ag12 Ag18 Ag3 58.8(2) . . ?
Ag12 Ag18 Ag19 72.5(2) . . ?
Ag3 Ag18 Ag4 138.5(3) . . ?
Ag3 Ag18 Ag19 94.3(3) . . ?
Ag19 Ag18 Ag4 70.3(2) . . ?
C6 Ag18 Ag4 170(2) . . ?
C6 Ag18 Ag12 48(2) . . ?
C6 Ag18 Ag3 48(2) . . ?
C6 Ag18 Ag19 119(2) . . ?
C6 Ag18 C14 135(3) . . ?
C14 Ag18 Ag4 39(2) . . ?
C14 Ag18 Ag12 176(2) . . ?
C14 Ag18 Ag3 120(2) . . ?
C14 Ag18 Ag19 104(2) . . ?
Ag4 Ag20 Ag15 137.4(3) . 2_666 ?
Ag19 Ag20 Ag4 71.9(2) . . ?
Ag19 Ag20 Ag15 101.0(3) . 2_666 ?
Br3 Ag20 Ag4 83.3(2) 2_666 . ?
Br3 Ag20 Ag15 59.9(2) 2_666 2_666 ?
Br3 Ag20 Ag19 57.2(2) 2_666 . ?
Ag21 Ag20 Ag4 145.4(4) . . ?
Ag21 Ag20 Ag15 60.4(3) . 2_666 ?
Ag21 Ag20 Ag19 75.5(3) . . ?
Ag21 Ag20 Br3 88.8(3) . 2_666 ?
C80 Ag20 Ag4 73.0(19) . . ?
C80 Ag20 Ag15 129.8(18) . 2_666 ?
C80 Ag20 Ag19 42.3(17) . . ?
C80 Ag20 Br3 99.5(17) . 2_666 ?
C80 Ag20 Ag21 75.2(19) . . ?
C39 Ag20 Ag4 37(3) . . ?
C39 Ag20 Ag15 116(2) . 2_666 ?
C39 Ag20 Ag19 106(3) . . ?
C39 Ag20 Br3 90(2) . 2_666 ?
C39 Ag20 Ag21 177(2) . . ?
C39 Ag20 C80 108(3) . . ?
C85 Ag20 Ag4 169(2) . . ?
C85 Ag20 Ag15 43(2) . 2_666 ?
C85 Ag20 Ag19 119(2) . . ?
C85 Ag20 Br3 101(2) . 2_666 ?
C85 Ag20 Ag21 45(2) . . ?
C85 Ag20 C80 115(3) . . ?
C85 Ag20 C39 133(4) . . ?
Ag1 Ag22 Ag14 120.1(2) . . ?
Ag1 Ag22 Ag3 117.4(3) . . ?
Ag1 Ag22 Ag7 117.2(3) . . ?
Ag1 Ag22 Ag17 116.3(3) . . ?
Ag14 Ag22 Ag7 52.17(18) . . ?
Ag3 Ag22 Ag14 122.2(3) . . ?
Ag3 Ag22 Ag7 96.3(2) . . ?
Ag3 Ag22 Ag17 56.59(19) . . ?
Ag17 Ag22 Ag14 100.7(3) . . ?
Ag17 Ag22 Ag7 126.5(3) . . ?
Br1 Ag22 Ag1 59.7(2) 2_666 . ?
Br1 Ag22 Ag14 82.2(3) 2_666 . ?
Br1 Ag22 Ag3 124.1(3) 2_666 . ?
Br1 Ag22 Ag7 57.5(3) 2_666 . ?
Br1 Ag22 Ag17 176.0(3) 2_666 . ?
Br1 Ag22 Br2 94.5(3) 2_666 . ?
Br3 Ag22 Ag1 58.8(2) . . ?
Br3 Ag22 Ag14 85.1(3) . . ?
Br3 Ag22 Ag3 131.4(3) . . ?
Br3 Ag22 Ag7 129.9(3) . . ?
Br3 Ag22 Ag17 81.0(3) . . ?
Br3 Ag22 Br1 96.7(3) . 2_666 ?
Br3 Ag22 Br2 95.8(3) . . ?
Br2 Ag22 Ag1 58.0(2) . . ?
Br2 Ag22 Ag14 176.6(3) . . ?
Br2 Ag22 Ag3 59.4(3) . . ?
Br2 Ag22 Ag7 125.5(3) . . ?
Br2 Ag22 Ag17 82.6(3) . . ?
C12 Ag22 Ag1 175(2) . . ?
C12 Ag22 Ag14 62(2) . . ?
C12 Ag22 Ag3 60(2) . . ?
C12 Ag22 Ag7 60(2) . . ?
C12 Ag22 Ag17 66(2) . . ?
C12 Ag22 Br1 118(2) . 2_666 ?
C12 Ag22 Br3 126(2) . . ?
C12 Ag22 Br2 119(2) . . ?
Ag13 Ag23 Ag4 136.2(4) . . ?
Ag13 Ag23 Ag2 72.8(2) . . ?
Ag13 Ag23 Ag9 59.4(3) . . ?
Ag2 Ag23 Ag4 67.0(2) . . ?
Ag9 Ag23 Ag4 139.2(3) . . ?
Ag9 Ag23 Ag2 95.2(3) . . ?
C4 Ag23 Ag4 173.4(19) . . ?
C4 Ag23 Ag13 49(2) . . ?
C4 Ag23 Ag2 119(2) . . ?
C4 Ag23 Ag9 45(2) . . ?
C14 Ag23 Ag4 37(2) . . ?
C14 Ag23 Ag13 172(2) . . ?
C14 Ag23 Ag2 102(3) . . ?
C14 Ag23 Ag9 127(2) . . ?
C14 Ag23 C4 138(3) . . ?
Ag12 Ag3 Ag18 59.6(2) . . ?
Ag12 Ag3 Ag22 72.6(2) . . ?
Ag12 Ag3 Ag17 129.1(4) . . ?
Ag12 Ag3 Ag9 146.4(3) . . ?
Ag12 Ag3 Br2 89.3(3) . . ?
Ag18 Ag3 Ag22 95.7(3) . . ?
Ag18 Ag3 Ag17 143.6(3) . . ?
Ag18 Ag3 Ag9 93.9(3) . . ?
Ag22 Ag3 Ag9 91.8(2) . . ?
Ag17 Ag3 Ag22 62.6(2) . . ?
Ag17 Ag3 Ag9 60.4(2) . . ?
Br2 Ag3 Ag18 61.1(2) . . ?
Br2 Ag3 Ag22 53.2(2) . . ?
Br2 Ag3 Ag17 82.8(3) . . ?
Br2 Ag3 Ag9 58.2(2) . . ?
C6 Ag3 Ag12 48(2) . . ?
C6 Ag3 Ag18 46(2) . . ?
C6 Ag3 Ag22 119(2) . . ?
C6 Ag3 Ag17 170(2) . . ?
C6 Ag3 Ag9 128(2) . . ?
C6 Ag3 Br2 106(2) . . ?
C10 Ag3 Ag12 170(3) . . ?
C10 Ag3 Ag18 128(3) . . ?
C10 Ag3 Ag22 111(3) . . ?
C10 Ag3 Ag17 50(3) . . ?
C10 Ag3 Ag9 44(3) . . ?
C10 Ag3 Br2 101(3) . . ?
C10 Ag3 C6 130(4) . . ?
Ag6 Ag13 Ag11 62.5(3) 2_666 2_666 ?
Ag23 Ag13 Ag6 97.6(3) . 2_666 ?
Ag23 Ag13 Ag9 62.1(3) . . ?
Ag23 Ag13 Ag11 142.3(3) . 2_666 ?
Ag9 Ag13 Ag6 140.2(3) . 2_666 ?
Ag9 Ag13 Ag11 111.6(4) . 2_666 ?
C1 Ag13 Ag6 50(3) 2_666 2_666 ?
C1 Ag13 Ag23 143(3) 2_666 . ?
C1 Ag13 Ag9 155(3) 2_666 . ?
C1 Ag13 Ag11 47(2) 2_666 2_666 ?
C1 Ag13 C4 147(3) 2_666 . ?
C4 Ag13 Ag6 142(2) . 2_666 ?
C4 Ag13 Ag23 48(2) . . ?
C4 Ag13 Ag9 47(2) . . ?
C4 Ag13 Ag11 154(2) . 2_666 ?
Ag6 Ag7 Ag22 88.9(2) . . ?
Ag10 Ag7 Ag6 98.8(3) . . ?
Ag10 Ag7 Ag22 94.2(3) . . ?
Ag12 Ag7 Ag6 145.2(3) . . ?
Ag12 Ag7 Ag10 58.1(2) . . ?
Ag12 Ag7 Ag22 69.4(2) . . ?
Ag14 Ag7 Ag6 60.3(2) . . ?
Ag14 Ag7 Ag10 147.6(3) . . ?
Ag14 Ag7 Ag12 124.9(4) . . ?
Ag14 Ag7 Ag22 63.3(2) . . ?
Ag14 Ag7 Br1 85.7(3) . 2_666 ?
Br1 Ag7 Ag6 59.0(2) 2_666 . ?
Br1 Ag7 Ag10 61.9(2) 2_666 . ?
Br1 Ag7 Ag12 86.3(3) 2_666 . ?
Br1 Ag7 Ag22 51.6(2) 2_666 . ?
C78 Ag7 Ag6 47(3) . . ?
C78 Ag7 Ag10 136(3) . . ?
C78 Ag7 Ag12 166(3) . . ?
C78 Ag7 Ag14 48(2) . . ?
C78 Ag7 Ag22 109(2) . . ?
C78 Ag7 Br1 104(2) . 2_666 ?
C78 Ag7 C82 137(3) . . ?
C82 Ag7 Ag6 135(3) . . ?
C82 Ag7 Ag10 44(2) . . ?
C82 Ag7 Ag12 46(2) . . ?
C82 Ag7 Ag14 165(3) . . ?
C82 Ag7 Ag22 114(2) . . ?
C82 Ag7 Br1 104(2) . 2_666 ?
Ag16 Ag15 Ag20 91.7(3) . 2_666 ?
Ag16 Ag15 Ag5 98.8(3) . . ?
Ag20 Ag15 Ag5 88.0(2) 2_666 . ?
Ag17 Ag15 Ag16 58.4(2) . . ?
Ag17 Ag15 Ag20 137.4(3) . 2_666 ?
Ag17 Ag15 Ag5 69.7(3) . . ?
Ag17 Ag15 Ag21 132.7(4) . 2_666 ?
Ag21 Ag15 Ag16 143.8(3) 2_666 . ?
Ag21 Ag15 Ag20 56.8(2) 2_666 2_666 ?
Ag21 Ag15 Ag5 66.0(3) 2_666 . ?
C8 Ag15 Ag16 44(2) . . ?
C8 Ag15 Ag20 130(3) . 2_666 ?
C8 Ag15 Ag17 46(3) . . ?
C8 Ag15 Ag5 115(3) . . ?
C8 Ag15 Ag21 173(3) . 2_666 ?
C85 Ag15 Ag16 126(2) 2_666 . ?
C85 Ag15 Ag20 44.6(17) 2_666 2_666 ?
C85 Ag15 Ag17 175(2) 2_666 . ?
C85 Ag15 Ag5 107(2) 2_666 . ?
C85 Ag15 Ag21 43(2) 2_666 2_666 ?
C85 Ag15 C8 138(4) 2_666 . ?
Ag6 Ag2 Ag1 122.2(3) 2_666 . ?
Ag6 Ag2 Ag23 93.4(2) 2_666 . ?
Ag8 Ag2 Ag1 121.5(3) 2_666 . ?
Ag8 Ag2 Ag6 88.6(2) 2_666 2_666 ?
Ag8 Ag2 Ag23 101.2(3) 2_666 . ?
Ag23 Ag2 Ag1 122.2(3) . . ?
Br1 Ag2 Ag1 59.2(2) . . ?
Br1 Ag2 Ag6 63.0(2) . 2_666 ?
Br1 Ag2 Ag8 122.4(3) . 2_666 ?
Br1 Ag2 Ag23 127.6(3) . . ?
Br3 Ag2 Ag1 58.2(2) 2_666 . ?
Br3 Ag2 Ag6 127.8(3) 2_666 2_666 ?
Br3 Ag2 Ag8 63.6(3) 2_666 2_666 ?
Br3 Ag2 Ag23 133.0(3) 2_666 . ?
Br3 Ag2 Br1 94.4(3) 2_666 . ?
Br2 Ag2 Ag1 58.9(2) . . ?
Br2 Ag2 Ag6 131.9(3) . 2_666 ?
Br2 Ag2 Ag8 134.9(3) . 2_666 ?
Br2 Ag2 Ag23 63.4(3) . . ?
Br2 Ag2 Br1 97.1(3) . . ?
Br2 Ag2 Br3 95.0(3) . 2_666 ?
C79 Ag2 Ag1 177(2) . . ?
C79 Ag2 Ag6 56(2) . 2_666 ?
C79 Ag2 Ag8 57(2) . 2_666 ?
C79 Ag2 Ag23 61(2) . . ?
C79 Ag2 Br1 119(2) . . ?
C79 Ag2 Br3 120(2) . 2_666 ?
C79 Ag2 Br2 124(2) . . ?
Ag16 Ag17 Ag22 65.2(2) . . ?
Ag16 Ag17 Ag3 116.6(3) . . ?
Ag16 Ag17 Ag15 62.2(2) . . ?
Ag16 Ag17 Ag9 148.6(3) . . ?
Ag3 Ag17 Ag22 60.8(2) . . ?
Ag3 Ag17 Ag9 62.0(2) . . ?
Ag15 Ag17 Ag22 93.4(2) . . ?
Ag15 Ag17 Ag3 146.4(3) . . ?
Ag15 Ag17 Ag9 100.8(3) . . ?
Ag9 Ag17 Ag22 91.6(2) . . ?
C8 Ag17 Ag16 46(3) . . ?
C8 Ag17 Ag22 109(2) . . ?
C8 Ag17 Ag3 157(3) . . ?
C8 Ag17 Ag15 47(3) . . ?
C8 Ag17 Ag9 141(3) . . ?
C8 Ag17 C10 144(3) . . ?
C10 Ag17 Ag16 158(3) . . ?
C10 Ag17 Ag22 105(2) . . ?
C10 Ag17 Ag3 46(2) . . ?
C10 Ag17 Ag15 140(3) . . ?
C10 Ag17 Ag9 45(2) . . ?
Ag23 Ag9 Ag3 90.1(3) . . ?
Ag23 Ag9 Ag17 139.5(3) . . ?
Ag23 Ag9 Ag5 93.6(3) . . ?
Ag13 Ag9 Ag23 58.6(3) . . ?
Ag13 Ag9 Ag3 142.3(3) . . ?
Ag13 Ag9 Ag17 134.6(4) . . ?
Ag13 Ag9 Ag5 69.5(3) . . ?
Ag17 Ag9 Ag3 57.6(2) . . ?
Ag5 Ag9 Ag3 94.6(2) . . ?
Ag5 Ag9 Ag17 68.3(3) . . ?
C4 Ag9 Ag23 47(2) . . ?
C4 Ag9 Ag3 125(2) . . ?
C4 Ag9 Ag13 48(2) . . ?
C4 Ag9 Ag17 173(2) . . ?
C4 Ag9 Ag5 117(2) . . ?
C4 Ag9 C10 127(4) . . ?
C10 Ag9 Ag23 124(3) . . ?
C10 Ag9 Ag3 44(2) . . ?
C10 Ag9 Ag13 173(2) . . ?
C10 Ag9 Ag17 49(3) . . ?
C10 Ag9 Ag5 116(3) . . ?
Ag10 Ag19 Ag1 122.6(3) . . ?
Ag18 Ag19 Ag1 122.4(3) . . ?
Ag18 Ag19 Ag10 94.8(2) . . ?
Ag20 Ag19 Ag1 118.4(3) . . ?
Ag20 Ag19 Ag10 93.3(3) . . ?
Ag20 Ag19 Ag18 98.9(3) . . ?
Br1 Ag19 Ag1 59.3(2) 2_666 . ?
Br1 Ag19 Ag10 63.3(3) 2_666 . ?
Br1 Ag19 Ag18 130.4(4) 2_666 . ?
Br1 Ag19 Ag20 124.6(4) 2_666 . ?
Br1 Ag19 Br3 94.7(3) 2_666 2_666 ?
Br3 Ag19 Ag1 57.3(2) 2_666 . ?
Br3 Ag19 Ag10 129.6(3) 2_666 . ?
Br3 Ag19 Ag18 129.5(3) 2_666 . ?
Br3 Ag19 Ag20 61.3(3) 2_666 . ?
Br2 Ag19 Ag1 58.3(2) . . ?
Br2 Ag19 Ag10 131.8(4) . . ?
Br2 Ag19 Ag18 64.1(3) . . ?
Br2 Ag19 Ag20 130.9(4) . . ?
Br2 Ag19 Br1 96.7(3) . 2_666 ?
Br2 Ag19 Br3 93.3(3) . 2_666 ?
C80 Ag19 Ag1 175(2) . . ?
C80 Ag19 Ag10 58(2) . . ?
C80 Ag19 Ag18 62(2) . . ?
C80 Ag19 Ag20 57(2) . . ?
C80 Ag19 Br1 121(2) . 2_666 ?
C80 Ag19 Br3 118(2) . 2_666 ?
C80 Ag19 Br2 126(2) . . ?
Ag1 Br1 Ag7 136.6(3) . 2_666 ?
Ag1 Br1 Ag11 137.5(4) . 2_666 ?
Ag22 Br1 Ag1 65.7(2) 2_666 . ?
Ag22 Br1 Ag7 70.9(3) 2_666 2_666 ?
Ag22 Br1 Ag2 80.4(3) 2_666 . ?
Ag22 Br1 Ag11 156.8(4) 2_666 2_666 ?
Ag2 Br1 Ag1 65.3(2) . . ?
Ag2 Br1 Ag7 109.2(3) . 2_666 ?
Ag2 Br1 Ag11 106.7(3) . 2_666 ?
Ag19 Br1 Ag1 66.9(2) 2_666 . ?
Ag19 Br1 Ag22 80.5(3) 2_666 2_666 ?
Ag19 Br1 Ag7 105.1(3) 2_666 2_666 ?
Ag19 Br1 Ag2 132.2(3) 2_666 . ?
Ag19 Br1 Ag11 108.0(3) 2_666 2_666 ?
Ag5 Br1 Ag1 65.2(2) . . ?
Ag5 Br1 Ag22 130.9(3) . 2_666 ?
Ag5 Br1 Ag7 158.2(4) . 2_666 ?
Ag5 Br1 Ag2 78.4(3) . . ?
Ag5 Br1 Ag19 82.0(3) . 2_666 ?
Ag5 Br1 Ag11 72.2(3) . 2_666 ?
Ag11 Br1 Ag7 85.9(4) 2_666 2_666 ?
Ag1 Ag5 Ag15 119.5(3) . . ?
Ag1 Ag5 Ag9 119.7(3) . . ?
Ag9 Ag5 Ag15 96.6(3) . . ?
Br1 Ag5 Ag1 60.4(2) . . ?
Br1 Ag5 Ag15 129.3(3) . . ?
Br1 Ag5 Ag9 129.0(4) . . ?
Br1 Ag5 Br3 96.5(3) . . ?
Br1 Ag5 Br2 96.8(3) . . ?
Br3 Ag5 Ag1 58.9(2) . . ?
Br3 Ag5 Ag15 60.6(3) . . ?
Br3 Ag5 Ag9 128.6(4) . . ?
Br3 Ag5 Br2 95.4(3) . . ?
Br2 Ag5 Ag1 58.7(2) . . ?
Br2 Ag5 Ag15 127.7(4) . . ?
Br2 Ag5 Ag9 61.1(3) . . ?
C84 Ag5 Ag1 179(2) . . ?
C84 Ag5 Ag15 61(2) . . ?
C84 Ag5 Ag9 60(2) . . ?
C84 Ag5 Br1 119(2) . . ?
C84 Ag5 Br3 122(2) . . ?
C84 Ag5 Br2 121(2) . . ?
Ag1 Br3 Ag20 128.1(3) . 2_666 ?
Ag22 Br3 Ag1 67.0(2) . . ?
Ag22 Br3 Ag20 164.4(4) . 2_666 ?
Ag22 Br3 Ag2 81.8(3) . 2_666 ?
Ag22 Br3 Ag19 133.7(4) . 2_666 ?
Ag22 Br3 Ag5 81.4(3) . . ?
Ag2 Br3 Ag1 66.6(2) 2_666 . ?
Ag2 Br3 Ag20 106.9(3) 2_666 2_666 ?
Ag2 Br3 Ag19 80.1(3) 2_666 2_666 ?
Ag19 Br3 Ag1 66.7(2) 2_666 . ?
Ag19 Br3 Ag20 61.5(3) 2_666 2_666 ?
Ag5 Br3 Ag1 65.8(2) . . ?
Ag5 Br3 Ag20 100.8(3) . 2_666 ?
Ag5 Br3 Ag2 132.4(4) . 2_666 ?
Ag5 Br3 Ag19 80.2(3) . 2_666 ?
Ag10 Ag21 Ag15 143.6(3) . 2_666 ?
Ag20 Ag21 Ag10 95.4(3) . . ?
Ag20 Ag21 Ag15 62.9(3) . 2_666 ?
Ag11 Ag21 Ag10 62.8(3) . . ?
Ag11 Ag21 Ag20 140.6(3) . . ?
Ag11 Ag21 Ag15 114.8(4) . 2_666 ?
C86 Ag21 Ag10 47(3) . . ?
C86 Ag21 Ag20 138(3) . . ?
C86 Ag21 Ag15 158(2) . 2_666 ?
C86 Ag21 Ag11 47(2) . . ?
C86 Ag21 C85 148(3) . . ?
C85 Ag21 Ag10 139(2) . . ?
C85 Ag21 Ag20 48.2(18) . . ?
C85 Ag21 Ag15 45(2) . 2_666 ?
C85 Ag21 Ag11 157(2) . . ?
Ag1 Br2 Ag3 133.6(4) . . ?
Ag22 Br2 Ag1 66.3(2) . . ?
Ag22 Br2 Ag3 67.4(3) . . ?
Ag2 Br2 Ag1 67.9(2) . . ?
Ag2 Br2 Ag22 134.1(4) . . ?
Ag2 Br2 Ag3 158.5(4) . . ?
Ag2 Br2 Ag19 84.1(3) . . ?
Ag2 Br2 Ag5 80.1(3) . . ?
Ag19 Br2 Ag1 68.4(2) . . ?
Ag19 Br2 Ag22 80.8(3) . . ?
Ag19 Br2 Ag3 101.7(3) . . ?
Ag19 Br2 Ag5 134.1(4) . . ?
Ag5 Br2 Ag1 65.7(2) . . ?
Ag5 Br2 Ag22 80.1(3) . . ?
Ag5 Br2 Ag3 108.6(4) . . ?
Ag10 Ag11 Ag6 99.8(3) . . ?
Ag13 Ag11 Ag6 57.3(2) 2_666 . ?
Ag13 Ag11 Ag10 146.8(3) 2_666 . ?
Br1 Ag11 Ag6 60.4(2) 2_666 . ?
Br1 Ag11 Ag10 61.6(2) 2_666 . ?
Br1 Ag11 Ag13 85.4(3) 2_666 2_666 ?
Ag21 Ag11 Ag6 145.5(3) . . ?
Ag21 Ag11 Ag10 60.6(2) . . ?
Ag21 Ag11 Ag13 123.5(5) . 2_666 ?
Ag21 Ag11 Br1 85.1(3) . 2_666 ?
C1 Ag11 Ag6 47(3) . . ?
C1 Ag11 Ag10 140(3) . . ?
C1 Ag11 Ag13 42(2) . 2_666 ?
C1 Ag11 Br1 104(3) . 2_666 ?
C1 Ag11 Ag21 160(3) . . ?
C86 Ag11 Ag6 140(3) . . ?
C86 Ag11 Ag10 46(3) . . ?
C86 Ag11 Ag13 163(3) . 2_666 ?
C86 Ag11 Br1 104(3) . 2_666 ?
C86 Ag11 Ag21 45(2) . . ?
C86 Ag11 C1 144(3) . . ?
F3 Sb2 F5 90.3(12) . . ?
F3 Sb2 F6 90.4(12) . . ?
F3 Sb2 F7 91.1(12) . . ?
F3 Sb2 F8 179.0(13) . . ?
F4 Sb2 F3 91.1(12) . . ?
F4 Sb2 F5 89.9(12) . . ?
F4 Sb2 F6 178.5(14) . . ?
F4 Sb2 F7 90.1(12) . . ?
F4 Sb2 F8 89.7(12) . . ?
F5 Sb2 F6 90.1(12) . . ?
F5 Sb2 F8 89.0(12) . . ?
F6 Sb2 F8 88.8(12) . . ?
F7 Sb2 F5 178.6(14) . . ?
F7 Sb2 F6 89.9(12) . . ?
F7 Sb2 F8 89.5(12) . . ?
F1 Sb1 F9 89.9(12) . . ?
F1 Sb1 F10 90.3(12) . . ?
F1 Sb1 F12 178.9(14) . . ?
F2 Sb1 F1 91.3(12) . . ?
F2 Sb1 F9 89.5(12) . . ?
F2 Sb1 F10 177.6(14) . . ?
F2 Sb1 F12 89.5(12) . . ?
F10 Sb1 F9 88.7(12) . . ?
F10 Sb1 F12 88.8(12) . . ?
F11 Sb1 F1 90.2(12) . . ?
F11 Sb1 F2 91.4(12) . . ?
F11 Sb1 F9 179.1(14) . . ?
F11 Sb1 F10 90.4(12) . . ?
F11 Sb1 F12 90.6(12) . . ?
F12 Sb1 F9 89.3(12) . . ?
Ag13 C1 Ag6 86(3) 2_666 . ?
Ag13 C1 Ag11 91(3) 2_666 . ?
Ag11 C1 Ag6 87(3) . . ?
C60 C1 Ag6 128(10) . . ?
C60 C1 Ag13 135(10) . 2_666 ?
C60 C1 Ag11 116(10) . . ?
Ag23 C4 Ag13 83(3) . . ?
Ag9 C4 Ag23 88(3) . . ?
Ag9 C4 Ag13 85(3) . . ?
C34 C4 Ag23 137(7) . . ?
C34 C4 Ag13 110(7) . . ?
C34 C4 Ag9 132(7) . . ?
Ag12 C6 Ag18 85(3) . . ?
Ag12 C6 Ag3 83(3) . . ?
Ag18 C6 Ag3 86(3) . . ?
C22 C6 Ag12 116(8) . . ?
C22 C6 Ag18 143(8) . . ?
C22 C6 Ag3 125(8) . . ?
Ag16 C8 Ag15 91(3) . . ?
Ag16 C8 Ag17 87(4) . . ?
Ag17 C8 Ag15 87(4) . . ?
C44 C8 Ag16 122(10) . . ?
C44 C8 Ag15 129(9) . . ?
C44 C8 Ag17 128(9) . . ?
Ag3 C10 Ag17 84(3) . . ?
Ag3 C10 Ag9 92(3) . . ?
Ag9 C10 Ag17 86(3) . . ?
C74 C10 Ag3 129(10) . . ?
C74 C10 Ag17 119(10) . . ?
C74 C10 Ag9 131(10) . . ?
C54 C12 Ag22 166(8) . . ?
Ag4 C14 Ag18 93(3) . . ?
Ag4 C14 Ag23 103(4) . . ?
Ag23 C14 Ag18 102(3) . . ?
C96 C14 Ag4 144(8) . . ?
C96 C14 Ag18 95(6) . . ?
C96 C14 Ag23 110(7) . . ?
C20 C18 C16 109(2) . . ?
C20 C18 C22 111(2) . . ?
C20 C18 C24 110(2) . . ?
C22 C18 C16 109(2) . . ?
C22 C18 C24 109(2) . . ?
C24 C18 C16 109(2) . . ?
C6 C22 C18 165(8) . . ?
C26 C28 C32 110(2) . . ?
C26 C28 C34 111(2) . . ?
C30 C28 C26 111(2) . . ?
C30 C28 C32 108(2) . . ?
C30 C28 C34 108(2) . . ?
C34 C28 C32 109(2) . . ?
C4 C34 C28 172(7) . . ?
C36 C38 C42 111(2) . . ?
C36 C38 C44 111(2) . . ?
C40 C38 C36 113(2) . . ?
C40 C38 C42 107(3) . . ?
C40 C38 C44 108(3) . . ?
C44 C38 C42 107(3) . . ?
C8 C44 C38 175(9) . . ?
C46 C48 C50 111(2) . . ?
C46 C48 C52 109(2) . . ?
C46 C48 C54 109(2) . . ?
C50 C48 C52 108(2) . . ?
C50 C48 C54 110(2) . . ?
C54 C48 C52 110(2) . . ?
C12 C54 C48 166(8) . . ?
C56 C58 C60 108(2) . . ?
C56 C58 C62 107(2) . . ?
C56 C58 C64 107(2) . . ?
C62 C58 C60 113(2) . . ?
C64 C58 C60 112(2) . . ?
C64 C58 C62 110(2) . . ?
C1 C60 C58 173(10) . . ?
C66 C68 C70 112(2) . . ?
C66 C68 C72 110(2) . . ?
C66 C68 C74 110(2) . . ?
C70 C68 C72 108(3) . . ?
C70 C68 C74 108(3) . . ?
C72 C68 C74 108(3) . . ?
C10 C74 C68 172(10) . . ?
Ag8 C76 Ag14 90(4) . . ?
Ag8 C76 Ag16 94(4) . . ?
Ag14 C76 Ag16 85(4) . . ?
C63 C76 Ag8 145(10) . . ?
C63 C76 Ag14 108(9) . . ?
C63 C76 Ag16 117(9) . . ?
Ag14 C78 Ag6 86(3) . . ?
Ag14 C78 Ag7 82(3) . . ?
Ag7 C78 Ag6 89(3) . . ?
C15 C78 Ag6 110(10) . . ?
C15 C78 Ag14 145(10) . . ?
C15 C78 Ag7 128(10) . . ?
Ag20 C80 Ag10 117(3) . . ?
Ag19 C80 Ag10 82(3) . . ?
Ag19 C80 Ag20 81(3) . . ?
C75 C80 Ag10 97(7) . . ?
C75 C80 Ag20 104(7) . . ?
C75 C80 Ag19 175(9) . . ?
Ag10 C82 Ag12 87(3) . . ?
Ag10 C82 Ag7 89(4) . . ?
Ag12 C82 Ag7 86(3) . . ?
C57 C82 Ag10 135(9) . . ?
C57 C82 Ag12 118(9) . . ?
C57 C82 Ag7 128(8) . . ?
C13 C84 Ag5 170(9) . . ?
Ag21 C86 Ag10 90(3) . . ?
Ag21 C86 Ag11 88(3) . . ?
Ag11 C86 Ag10 91(4) . . ?
C35 C86 Ag10 123(8) . . ?
C35 C86 Ag21 131(10) . . ?
C35 C86 Ag11 123(7) . . ?
C88 C90 C94 110(2) . . ?
C88 C90 C96 109(2) . . ?
C92 C90 C88 111(2) . . ?
C92 C90 C94 108(2) . . ?
C92 C90 C96 110(2) . . ?
C94 C90 C96 109(2) . . ?
C14 C96 C90 165(7) . . ?
C3 C49 C25 111(2) . . ?
C3 C49 C51 111(2) . . ?
C3 C49 C13 110(2) . . ?
C51 C49 C25 109(2) . . ?
C13 C49 C25 107(2) . . ?
C13 C49 C51 108(2) . . ?
C84 C13 C49 172(9) . . ?
C53 C27 C55 113(2) . . ?
C53 C27 C7 113(2) . . ?
C53 C27 C57 113(2) . . ?
C55 C27 C7 105(3) . . ?
C55 C27 C57 106(3) . . ?
C57 C27 C7 105(3) . . ?
C82 C57 C27 180(10) . . ?
C29 C59 C15 110(2) . . ?
C29 C59 C61 109(2) . . ?
C29 C59 C31 108(2) . . ?
C15 C59 C61 109(2) . . ?
C31 C59 C15 110(2) . . ?
C31 C59 C61 111(2) . . ?
C78 C15 C59 167(10) . . ?
C76 C63 C2 169(10) . . ?
C63 C2 C65 113(2) . . ?
C63 C2 C33 112(2) . . ?
C63 C2 C67 111(2) . . ?
C65 C2 C67 107(3) . . ?
C33 C2 C65 106(3) . . ?
C33 C2 C67 108(3) . . ?
C17 C69 C35 111(2) . . ?
C17 C69 C9 111(2) . . ?
C35 C69 C9 108(3) . . ?
C71 C69 C17 111(2) . . ?
C71 C69 C35 108(3) . . ?
C71 C69 C9 108(3) . . ?
C86 C35 C69 156(9) . . ?
C69 C9 C47 155(5) . . ?
C73 C37 C19 108(2) . . ?
C73 C37 C77 111(2) . . ?
C75 C37 C73 111(2) . . ?
C75 C37 C19 110(2) . . ?
C75 C37 C77 108(2) . . ?
C77 C37 C19 109(2) . . ?
C80 C75 C37 177(9) . . ?
Ag4 C39 Ag8 95(4) . 2_666 ?
Ag4 C39 Ag20 92(4) . . ?
Ag8 C39 Ag20 103(3) 2_666 . ?
C83 C39 Ag4 162(9) . . ?
C83 C39 Ag8 99(8) . 2_666 ?
C83 C39 Ag20 96(8) . . ?
Ag8 C79 Ag6 111(3) 2_666 2_666 ?
Ag2 C79 Ag6 81(3) . 2_666 ?
Ag2 C79 Ag8 79(3) . 2_666 ?
C45 C79 Ag6 96(7) . 2_666 ?
C45 C79 Ag8 107(7) . 2_666 ?
C45 C79 Ag2 174(9) . . ?
C5 C81 C41 109(2) . . ?
C5 C81 C83 109(2) . . ?
C5 C81 C21 109(2) . . ?
C41 C81 C83 111(2) . . ?
C21 C81 C41 109(2) . . ?
C21 C81 C83 110(2) . . ?
C39 C83 C81 176(8) . . ?
Ag20 C85 Ag15 92(2) . 2_666 ?
Ag21 C85 Ag20 87(2) . . ?
Ag21 C85 Ag15 93(3) . 2_666 ?
C93 C85 Ag20 141(8) . . ?
C93 C85 Ag15 117(7) . 2_666 ?
C93 C85 Ag21 114(7) . . ?
C43 C87 C11 112(2) . . ?
C43 C87 C89 110(2) . . ?
C43 C87 C45 110(2) . . ?
C11 C87 C89 108(2) . . ?
C11 C87 C45 108(2) . . ?
C45 C87 C89 108(2) . . ?
C79 C45 C87 173(8) . . ?
C91 C23 C47 108(2) . . ?
C91 C23 C95 107(2) . . ?
C93 C23 C91 109(2) . . ?
C93 C23 C47 111(2) . . ?
C93 C23 C95 113(2) . . ?
C95 C23 C47 109(2) . . ?
C85 C93 C23 158(8) . . ?
C23 C47 C9 158(5) . . ?

loop_
_geom_bond_atom_site_label_1
_geom_bond_atom_site_label_2
_geom_bond_distance
_geom_bond_site_symmetry_2
_geom_bond_publ_flag
Ag1 Ag22 3.142(6) 2_666 ?
Ag1 Ag22 3.142(6) . ?
Ag1 Ag2 3.150(5) . ?
Ag1 Ag2 3.150(5) 2_666 ?
Ag1 Br1 2.976(8) . ?
Ag1 Br1 2.976(8) 2_666 ?
Ag1 Ag5 3.109(5) 2_666 ?
Ag1 Ag5 3.109(5) . ?
Ag1 Br3 2.917(9) 2_666 ?
Ag1 Br3 2.917(9) . ?
Ag1 Br2 2.912(9) . ?
Ag1 Br2 2.912(9) 2_666 ?
Ag4 Ag8 3.105(8) 2_666 ?
Ag4 Ag18 3.145(9) . ?
Ag4 Ag20 3.093(9) . ?
Ag4 Ag23 3.197(9) . ?
Ag4 C14 1.96(9) . ?
Ag4 C39 1.86(11) . ?
Ag6 Ag14 3.144(9) . ?
Ag6 Ag13 3.022(10) 2_666 ?
Ag6 Ag7 3.280(9) . ?
Ag6 Ag2 3.085(9) 2_666 ?
Ag6 Ag11 3.184(11) . ?
Ag6 C1 2.33(10) . ?
Ag6 C78 2.40(10) . ?
Ag6 C79 2.60(9) 2_666 ?
Ag8 Ag14 2.973(9) . ?
Ag8 Ag16 3.062(9) . ?
Ag8 Ag2 3.010(10) 2_666 ?
Ag8 C76 1.98(10) . ?
Ag8 C39 2.34(9) 2_666 ?
Ag8 C79 2.57(9) 2_666 ?
Ag10 Ag12 3.014(9) . ?
Ag10 Ag7 3.106(10) . ?
Ag10 Ag19 3.176(10) . ?
Ag10 Ag21 3.090(10) . ?
Ag10 Ag11 3.156(10) . ?
Ag10 C80 2.71(8) . ?
Ag10 C82 2.15(10) . ?
Ag10 C86 2.26(10) . ?
Ag12 Ag18 2.999(9) . ?
Ag12 Ag3 2.973(9) . ?
Ag12 Ag7 3.104(9) . ?
Ag12 C6 2.22(8) . ?
Ag12 C82 2.24(9) . ?
Ag14 Ag16 3.003(9) . ?
Ag14 Ag22 3.346(10) . ?
Ag14 Ag7 2.959(9) . ?
Ag14 C76 2.22(10) . ?
Ag14 C78 2.22(10) . ?
Ag16 Ag15 3.133(10) . ?
Ag16 Ag17 3.016(9) . ?
Ag16 C8 2.16(10) . ?
Ag16 C76 2.20(11) . ?
Ag18 Ag3 3.058(10) . ?
Ag18 Ag19 3.074(10) . ?
Ag18 C6 2.21(8) . ?
Ag18 C14 2.37(8) . ?
Ag20 Ag15 3.178(10) 2_666 ?
Ag20 Ag19 3.005(11) . ?
Ag20 Br3 2.997(10) 2_666 ?
Ag20 Ag21 2.987(10) . ?
Ag20 C80 2.56(8) . ?
Ag20 C39 2.39(9) . ?
Ag20 C85 2.23(7) . ?
Ag22 Ag3 3.265(10) . ?
Ag22 Ag7 3.384(11) . ?
Ag22 Ag17 3.323(10) . ?
Ag22 Br1 2.808(11) 2_666 ?
Ag22 Br3 2.768(11) . ?
Ag22 Br2 2.834(11) . ?
Ag22 C12 2.13(8) . ?
Ag23 Ag13 2.972(10) . ?
Ag23 Ag2 3.114(11) . ?
Ag23 Ag9 3.077(11) . ?
Ag23 C4 2.24(8) . ?
Ag23 C14 2.13(9) . ?
Ag3 Ag17 3.124(10) . ?
Ag3 Ag9 3.269(10) . ?
Ag3 Br2 3.046(11) . ?
Ag3 C6 2.27(8) . ?
Ag3 C10 2.26(10) . ?
Ag13 Ag9 2.997(11) . ?
Ag13 Ag11 3.115(10) 2_666 ?
Ag13 C1 2.09(9) 2_666 ?
Ag13 C4 2.25(8) . ?
Ag7 Br1 3.020(11) 2_666 ?
Ag7 C78 2.29(9) . ?
Ag7 C82 2.30(10) . ?
Ag15 Ag17 3.045(11) . ?
Ag15 Ag5 3.258(12) . ?
Ag15 Ag21 3.104(11) 2_666 ?
Ag15 C8 2.24(10) . ?
Ag15 C85 2.18(8) 2_666 ?
Ag2 Br1 2.857(10) . ?
Ag2 Br3 2.818(10) 2_666 ?
Ag2 Br2 2.725(12) . ?
Ag2 C79 2.14(8) . ?
Ag17 Ag9 3.218(10) . ?
Ag17 C8 2.20(10) . ?
Ag17 C10 2.42(11) . ?
Ag9 Ag5 3.207(11) . ?
Ag9 C4 2.19(8) . ?
Ag9 C10 2.27(10) . ?
Ag19 Br1 2.795(11) 2_666 ?
Ag19 Br3 2.874(11) 2_666 ?
Ag19 Br2 2.746(11) . ?
Ag19 C80 2.05(8) . ?
Br1 Ag5 2.783(12) . ?
Br1 Ag11 2.992(10) 2_666 ?
Ag5 Br3 2.805(11) . ?
Ag5 Br2 2.813(12) . ?
Ag5 C84 2.21(7) . ?
Ag21 Ag11 2.965(12) . ?
Ag21 C86 2.10(9) . ?
Ag21 C85 2.12(8) . ?
Ag11 C1 2.28(9) . ?
Ag11 C86 2.17(9) . ?
Sb2 F3 1.861(14) . ?
Sb2 F4 1.860(14) . ?
Sb2 F5 1.867(14) . ?
Sb2 F6 1.867(15) . ?
Sb2 F7 1.862(14) . ?
Sb2 F8 1.868(14) . ?
Sb1 F1 1.863(14) . ?
Sb1 F2 1.863(14) . ?
Sb1 F9 1.871(14) . ?
Sb1 F10 1.867(14) . ?
Sb1 F11 1.860(14) . ?
Sb1 F12 1.870(14) . ?
C1 C60 0.88(9) . ?
C4 C34 1.10(7) . ?
C6 C22 1.04(8) . ?
C8 C44 1.11(10) . ?
C10 C74 0.90(9) . ?
C12 C54 0.98(8) . ?
C14 C96 1.19(9) . ?
C16 C18 1.550(15) . ?
C18 C20 1.544(15) . ?
C18 C22 1.548(15) . ?
C18 C24 1.550(15) . ?
C26 C28 1.543(15) . ?
C28 C30 1.541(15) . ?
C28 C32 1.545(15) . ?
C28 C34 1.544(15) . ?
C36 C38 1.540(15) . ?
C38 C40 1.538(15) . ?
C38 C42 1.544(15) . ?
C38 C44 1.541(15) . ?
C46 C48 1.544(15) . ?
C48 C50 1.545(15) . ?
C48 C52 1.548(15) . ?
C48 C54 1.545(15) . ?
C56 C58 1.558(15) . ?
C58 C60 1.562(15) . ?
C58 C62 1.562(15) . ?
C58 C64 1.562(15) . ?
C66 C68 1.538(15) . ?
C68 C70 1.542(15) . ?
C68 C72 1.544(15) . ?
C68 C74 1.545(15) . ?
C76 C63 1.08(11) . ?
C78 C15 0.89(9) . ?
C80 C75 1.02(8) . ?
C82 C57 1.13(10) . ?
C84 C13 0.91(8) . ?
C86 C35 1.10(9) . ?
C88 C90 1.547(15) . ?
C90 C92 1.546(15) . ?
C90 C94 1.550(15) . ?
C90 C96 1.550(16) . ?
C3 C49 1.538(15) . ?
C49 C25 1.540(15) . ?
C49 C51 1.541(15) . ?
C49 C13 1.541(15) . ?
C53 C27 1.532(15) . ?
C27 C55 1.536(15) . ?
C27 C7 1.540(15) . ?
C27 C57 1.540(15) . ?
C29 C59 1.552(15) . ?
C59 C15 1.552(15) . ?
C59 C61 1.556(15) . ?
C59 C31 1.550(15) . ?
C63 C2 1.541(15) . ?
C2 C65 1.543(15) . ?
C2 C33 1.542(15) . ?
C2 C67 1.544(15) . ?
C17 C69 1.540(15) . ?
C69 C35 1.543(15) . ?
C69 C71 1.538(15) . ?
C69 C9 1.546(15) . ?
C9 C47 1.68(7) . ?
C73 C37 1.537(15) . ?
C37 C75 1.537(15) . ?
C37 C19 1.542(15) . ?
C37 C77 1.540(15) . ?
C39 C83 1.14(11) . ?
C79 C45 1.05(8) . ?
C5 C81 1.551(15) . ?
C81 C41 1.554(15) . ?
C81 C83 1.554(15) . ?
C81 C21 1.554(15) . ?
C85 C93 1.19(2) . ?
C43 C87 1.539(15) . ?
C87 C11 1.539(15) . ?
C87 C89 1.543(15) . ?
C87 C45 1.541(15) . ?
C91 C23 1.554(15) . ?
C23 C93 1.555(15) . ?
C23 C47 1.560(15) . ?
C23 C95 1.557(15) . ?

loop_
_geom_torsion_atom_site_label_1
_geom_torsion_atom_site_label_2
_geom_torsion_atom_site_label_3
_geom_torsion_atom_site_label_4
_geom_torsion
_geom_torsion_site_symmetry_1
_geom_torsion_site_symmetry_2
_geom_torsion_site_symmetry_3
_geom_torsion_site_symmetry_4
_geom_torsion_publ_flag
Ag4 C14 C96 C90 91(32) . . . . ?
Ag6 C78 C15 C59 163(47) . . . . ?
Ag8 Ag4 C39 Ag20 -103(4) 2_666 . . . ?
Ag8 Ag4 C39 C83 138(32) 2_666 . . . ?
Ag8 C76 C63 C2 -73(57) . . . . ?
Ag10 C86 C35 C69 -103(22) . . . . ?
Ag12 C6 C22 C18 92(31) . . . . ?
Ag14 C76 C63 C2 169(46) . . . . ?
Ag14 C78 C15 C59 -84(53) . . . . ?
Ag16 C76 C63 C2 75(53) . . . . ?
Ag18 Ag4 C39 Ag8 123(4) . . . 2_666 ?
Ag18 Ag4 C39 Ag20 20(6) . . . . ?
Ag18 Ag4 C39 C83 -98(30) . . . . ?
Ag18 C6 C22 C18 -28(42) . . . . ?
Ag18 C14 C96 C90 -168(27) . . . . ?
Ag20 Ag4 C39 Ag8 103(4) . . . 2_666 ?
Ag20 Ag4 C39 C83 -118(32) . . . . ?
Ag20 C85 C93 C23 74(25) . . . . ?
Ag22 C12 C54 C48 170(13) . . . . ?
Ag23 Ag4 C39 Ag8 -20(6) . . . 2_666 ?
Ag23 Ag4 C39 Ag20 -123(3) . . . . ?
Ag23 Ag4 C39 C83 119(29) . . . . ?
Ag23 C14 C96 C90 -64(31) . . . . ?
Ag3 C6 C22 C18 -168(25) . . . . ?
Ag7 C78 C15 C59 59(59) . . . . ?
Ag15 C85 C93 C23 -150(16) 2_666 . . . ?
Ag21 C86 C35 C69 22(28) . . . . ?
Ag21 C85 C93 C23 -43(23) . . . . ?
Ag11 C86 C35 C69 141(16) . . . . ?
C14 Ag4 C39 Ag8 -112(11) . . . 2_666 ?
C14 Ag4 C39 Ag20 145(10) . . . . ?
C14 Ag4 C39 C83 27(38) . . . . ?
C16 C18 C22 C6 -6(32) . . . . ?
C20 C18 C22 C6 -125(32) . . . . ?
C24 C18 C22 C6 113(32) . . . . ?
C46 C48 C54 C12 67(35) . . . . ?
C50 C48 C54 C12 -171(35) . . . . ?
C52 C48 C54 C12 -53(36) . . . . ?
C76 C63 C2 C65 -14(52) . . . . ?
C76 C63 C2 C33 -133(52) . . . . ?
C76 C63 C2 C67 106(52) . . . . ?
C88 C90 C96 C14 -12(30) . . . . ?
C92 C90 C96 C14 110(30) . . . . ?
C94 C90 C96 C14 -132(30) . . . . ?
C29 C59 C15 C78 -97(52) . . . . ?
C61 C59 C15 C78 23(53) . . . . ?
C31 C59 C15 C78 144(52) . . . . ?
C17 C69 C35 C86 99(22) . . . . ?
C17 C69 C9 C47 -87(12) . . . . ?
C69 C9 C47 C23 -84(18) . . . . ?
C35 C69 C9 C47 35(13) . . . . ?
C71 C69 C35 C86 -139(21) . . . . ?
C71 C69 C9 C47 151(11) . . . . ?
C9 C69 C35 C86 -23(23) . . . . ?
C91 C23 C93 C85 -97(21) . . . . ?
C91 C23 C47 C9 180(13) . . . . ?
C93 C23 C47 C9 60(14) . . . . ?
C47 C23 C93 C85 21(22) . . . . ?
C95 C23 C93 C85 143(20) . . . . ?
C95 C23 C47 C9 -64(14) . . . . ?

loop_
_smtbx_masks_void_nr
_smtbx_masks_void_average_x
_smtbx_masks_void_average_y
_smtbx_masks_void_average_z
_smtbx_masks_void_volume
_smtbx_masks_void_count_electrons
_smtbx_masks_void_content
1 0.000 0.000 0.500 774.3 109.5 ?
2 0.195 0.875 0.185 12.1 0.0 ?
3 0.321 0.436 0.863 31.2 3.3 ?
4 0.352 0.744 0.216 11.4 0.0 ?
5 0.648 0.256 0.784 11.4 0.0 ?
6 0.679 0.564 0.137 31.2 2.4 ?
7 0.805 0.125 0.815 12.1 0.0 ?
